data_4118176
loop_
_publ_author_name
'Hongxiao Jin'
'Hua Yang'
'Meilan Yu'
'Ziyang Liu'
'Christine M. Beavers'
'Marilyn M. Olmstead'
'Alan L. Balch'

_publ_section_title
;
 Single Samarium Atoms in Large Fullerene Cages. Characterization of Two
 Isomers of Sm@C92 and Four Isomers of Sm@C94 with the X-ray
 Crystallographic Identification of Sm@C1(42)-C92, Sm@Cs(24)-C92, and
 Sm@C3v(134)-C94
;
_journal_name_full 'Journal of the American Chemical Society'
_journal_page_first 10933
_journal_page_last 10941
_journal_paper_doi 10.1021/ja302859r
_journal_volume 134
_journal_year 2012
_chemical_formula_moiety 'C92 Sm, C36 H44 N4 Ni, 1.6(C7 H8), 0.4(C6 H6)'
_chemical_formula_sum 'C141.6 H59.2 N4 Ni Sm'
_chemical_formula_weight 2025.39
_chemical_name_common Sm@Cs(24)-C92.Ni(OEP).1.6toluene.0.4benzene
_chemical_name_systematic
; 
 ? 
;
_space_group_IT_number 15
_symmetry_cell_setting monoclinic
_symmetry_space_group_name_Hall '-C 2yc'
_symmetry_space_group_name_H-M 'C 1 2/c 1'
_atom_sites_solution_hydrogens geom
_atom_sites_solution_primary direct
_atom_sites_solution_secondary difmap
_audit_creation_method SHELXL-97
_cell_angle_alpha 90.00
_cell_angle_beta 117.664(2)
_cell_angle_gamma 90.00
_cell_formula_units_Z 8
_cell_length_a 47.306(4)
_cell_length_b 15.0840(12)
_cell_length_c 25.625(2)
_cell_measurement_reflns_used 9843
_cell_measurement_temperature 90(2)
_cell_measurement_theta_max 31.5
_cell_measurement_theta_min 2.5
_cell_volume 16195(2)
_computing_cell_refinement 'Apex2 (Bruker, 2009)'
_computing_data_collection 'Apex2 (Bruker, 2009)'
_computing_data_reduction 'Apex2 (Bruker, 2009)'
_computing_publication_material 'SHELXL97 (Sheldrick, 2008)'
_computing_structure_refinement 'SHELXL97 (Sheldrick, 2008)'
_computing_structure_solution 'SHELXS97 (Sheldrick, 2008)'
_diffrn_ambient_temperature 90(2)
_diffrn_detector_area_resol_mean 8.33
_diffrn_measured_fraction_theta_full 0.999
_diffrn_measured_fraction_theta_max 0.999
_diffrn_measurement_device_type 'Bruker SMART Apex II'
_diffrn_measurement_method \w
_diffrn_radiation_monochromator graphite
_diffrn_radiation_source 'fine-focus sealed tube'
_diffrn_radiation_type MoK\a
_diffrn_radiation_wavelength 0.71073
_diffrn_reflns_av_R_equivalents 0.0328
_diffrn_reflns_av_sigmaI/netI 0.0311
_diffrn_reflns_limit_h_max 69
_diffrn_reflns_limit_h_min -69
_diffrn_reflns_limit_k_max 22
_diffrn_reflns_limit_k_min -22
_diffrn_reflns_limit_l_max 37
_diffrn_reflns_limit_l_min -37
_diffrn_reflns_number 133290
_diffrn_reflns_theta_full 31.50
_diffrn_reflns_theta_max 31.50
_diffrn_reflns_theta_min 2.44
_exptl_absorpt_coefficient_mu 1.023
_exptl_absorpt_correction_T_max 0.716
_exptl_absorpt_correction_T_min 0.656
_exptl_absorpt_correction_type multi-scan
_exptl_absorpt_process_details 'SADABS (Sheldrick, 2008)'
_exptl_crystal_colour black
_exptl_crystal_density_diffrn 1.661
_exptl_crystal_description prism
_exptl_crystal_F_000 8214
_exptl_crystal_size_max 0.45
_exptl_crystal_size_mid 0.45
_exptl_crystal_size_min 0.35
_refine_diff_density_max 5.050
_refine_diff_density_min -1.856
_refine_diff_density_rms 0.216
_refine_ls_extinction_method none
_refine_ls_goodness_of_fit_ref 2.493
_refine_ls_hydrogen_treatment constr
_refine_ls_matrix_type full
_refine_ls_number_parameters 1622
_refine_ls_number_reflns 26909
_refine_ls_number_restraints 6003
_refine_ls_restrained_S_all 2.335
_refine_ls_R_factor_all 0.1502
_refine_ls_R_factor_gt 0.1203
_refine_ls_shift/su_max 0.043
_refine_ls_shift/su_mean 0.002
_refine_ls_structure_factor_coef Fsqd
_refine_ls_weighting_details 'calc w=1/[\s^2^(Fo^2^)+(0.1000P)^2^] where P=(Fo^2^+2Fc^2^)/3'
_refine_ls_weighting_scheme calc
_refine_ls_wR_factor_gt 0.3335
_refine_ls_wR_factor_ref 0.3520
_reflns_number_gt 18786
_reflns_number_total 26909
_reflns_threshold_expression I>2\s(I)
_cod_data_source_file ja302859r_si_003.cif
_cod_data_source_block mn2035
_cod_original_sg_symbol_H-M 'C 2/c'
_cod_original_formula_sum 'C141.60 H59.20 N4 Ni Sm'
_cod_database_code 4118176

loop_
_symmetry_equiv_pos_as_xyz
'x, y, z'
'-x, y, -z+1/2'
'x+1/2, y+1/2, z'
'-x+1/2, y+1/2, -z+1/2'
'-x, -y, -z'
'x, -y, z-1/2'
'-x+1/2, -y+1/2, -z'
'x+1/2, -y+1/2, z-1/2'

loop_
_atom_site_label
_atom_site_type_symbol
_atom_site_fract_x
_atom_site_fract_y
_atom_site_fract_z
_atom_site_U_iso_or_equiv
_atom_site_adp_type
_atom_site_occupancy
_atom_site_symmetry_multiplicity
_atom_site_calc_flag
_atom_site_refinement_flags
_atom_site_disorder_assembly
_atom_site_disorder_group
Sm1 Sm 0.301449(13) 0.16525(4) 0.38805(3) 0.04871(18) Uani 0.50 1 d PU . .
Sm2 Sm 0.30184(6) 0.33414(16) 0.38960(14) 0.0627(6) Uani 0.16 1 d PU A .
Sm3 Sm 0.33850(13) 0.3643(2) 0.44381(14) 0.0822(13) Uani 0.10 1 d PU . .
Sm4 Sm 0.31069(13) 0.1783(3) 0.4223(3) 0.1085(17) Uani 0.12 1 d PU A .
Sm5 Sm 0.3134(2) 0.3342(6) 0.4214(4) 0.100(3) Uani 0.07 1 d PU A .
Sm6 Sm 0.3398(3) 0.1342(7) 0.4449(4) 0.102(3) Uiso 0.05 1 d PU A .
C1_1 C 0.2455(2) 0.1121(6) 0.3635(5) 0.079(2) Uani 0.729(2) 1 d PU A 1
C2_1 C 0.25840(17) 0.0487(5) 0.3394(4) 0.0605(19) Uani 0.729(2) 1 d PU A 1
C3_1 C 0.2848(2) -0.0074(6) 0.3759(5) 0.086(3) Uani 0.729(2) 1 d PU A 1
C4_1 C 0.30592(19) -0.0198(4) 0.3538(4) 0.0621(19) Uani 0.729(2) 1 d PU A 1
C5_1 C 0.2897(2) 0.0228(6) 0.2941(4) 0.076(3) Uani 0.729(2) 1 d PU A 1
C6_1 C 0.26073(17) 0.0666(5) 0.2868(4) 0.067(2) Uani 0.729(2) 1 d PU A 1
C7_1 C 0.2518(2) 0.1553(7) 0.2586(5) 0.082(3) Uani 0.729(2) 1 d PU A 1
C8_1 C 0.23910(17) 0.2082(5) 0.2806(4) 0.0610(19) Uani 0.729(2) 1 d PU A 1
C9_1 C 0.23517(16) 0.1944(7) 0.3369(5) 0.076(3) Uani 0.729(2) 1 d PU A 1
C10_1 C 0.23681(16) 0.2813(6) 0.3571(4) 0.067(2) Uani 0.729(2) 1 d PU A 1
C11_1 C 0.2536(2) 0.2881(6) 0.4292(5) 0.075(2) Uani 0.729(2) 1 d PU A 1
C12_1 C 0.26153(19) 0.2061(5) 0.4508(4) 0.064(2) Uani 0.729(2) 1 d PU A 1
C13_1 C 0.2616(2) 0.1232(6) 0.4333(5) 0.078(2) Uani 0.729(2) 1 d PU A 1
C14_1 C 0.2853(2) 0.0677(5) 0.4574(5) 0.078(2) Uani 0.729(2) 1 d PU A 1
C15_1 C 0.29965(19) 0.0060(4) 0.4433(4) 0.0602(19) Uani 0.729(2) 1 d PU A 1
C16_1 C 0.3330(2) -0.0129(5) 0.4688(4) 0.069(2) Uani 0.729(2) 1 d PU A 1
C17_1 C 0.3520(2) -0.0347(4) 0.4420(4) 0.0577(19) Uani 0.729(2) 1 d PU A 1
C18_1 C 0.33914(17) -0.0274(3) 0.3801(3) 0.0444(14) Uani 0.729(2) 1 d PU A 1
C19_1 C 0.35723(17) 0.0043(4) 0.3517(3) 0.0465(14) Uani 0.729(2) 1 d PU A 1
C20_1 C 0.34220(16) 0.0455(4) 0.2961(3) 0.0433(14) Uani 0.729(2) 1 d PU A 1
C21_1 C 0.3078(2) 0.0625(6) 0.2682(3) 0.0609(19) Uani 0.729(2) 1 d PU A 1
C22_1 C 0.2942(2) 0.1309(7) 0.2311(3) 0.086(3) Uani 0.729(2) 1 d PU A 1
C23_1 C 0.2680(2) 0.1822(8) 0.2267(4) 0.081(3) Uani 0.729(2) 1 d PU A 1
C24_1 C 0.2734(2) 0.2696(8) 0.2261(3) 0.073(2) Uani 0.729(2) 1 d PU A 1
C25_1 C 0.2631(2) 0.3348(5) 0.2571(4) 0.081(3) Uani 0.729(2) 1 d PU A 1
C26_1 C 0.24431(19) 0.3062(6) 0.2779(4) 0.069(2) Uani 0.729(2) 1 d PU A 1
C27_1 C 0.24318(19) 0.3374(8) 0.3281(5) 0.085(3) Uani 0.729(2) 1 d PU A 1
C28_1 C 0.26208(16) 0.4261(5) 0.3547(3) 0.0559(18) Uani 0.729(2) 1 d PU A 1
C29_1 C 0.2703(2) 0.4343(6) 0.4165(5) 0.081(3) Uani 0.729(2) 1 d PU A 1
C30_1 C 0.26641(17) 0.3661(5) 0.4481(4) 0.0591(18) Uani 0.729(2) 1 d PU A 1
C31_1 C 0.2972(2) 0.3694(5) 0.5084(4) 0.066(2) Uani 0.729(2) 1 d PU A 1
C32_1 C 0.3068(2) 0.2812(5) 0.5303(4) 0.0585(18) Uani 0.729(2) 1 d PU A 1
C33_1 C 0.2946(3) 0.2089(6) 0.5113(4) 0.074(2) Uani 0.729(2) 1 d PU A 1
C34_1 C 0.3062(2) 0.1208(5) 0.5127(4) 0.065(2) Uani 0.729(2) 1 d PU A 1
C35_1 C 0.3423(3) 0.1141(6) 0.5414(4) 0.076(2) Uani 0.729(2) 1 d PU A 1
C36_1 C 0.3536(2) 0.0399(5) 0.5237(4) 0.069(2) Uani 0.729(2) 1 d PU A 1
C37_1 C 0.3853(2) 0.0445(5) 0.5288(3) 0.061(2) Uani 0.729(2) 1 d PU A 1
C38_1 C 0.3837(2) -0.0033(4) 0.4775(4) 0.0634(19) Uani 0.729(2) 1 d PU A 1
C39_1 C 0.40399(15) 0.0161(4) 0.4558(3) 0.0435(15) Uani 0.729(2) 1 d PU A 1
C40_1 C 0.39165(14) 0.0169(4) 0.3899(3) 0.0376(12) Uani 0.729(2) 1 d PU A 1
C41_1 C 0.40944(16) 0.0630(4) 0.3686(3) 0.0435(13) Uani 0.729(2) 1 d PU A 1
C42_1 C 0.39436(19) 0.1057(4) 0.3121(3) 0.0531(16) Uani 0.729(2) 1 d PU A 1
C43_1 C 0.36117(19) 0.1033(4) 0.2779(3) 0.0515(16) Uani 0.729(2) 1 d PU A 1
C44_1 C 0.3470(2) 0.1799(5) 0.2416(3) 0.0593(19) Uani 0.729(2) 1 d PU A 1
C45_1 C 0.3136(2) 0.1949(6) 0.2212(3) 0.063(2) Uani 0.729(2) 1 d PU A 1
C46_1 C 0.3005(3) 0.2835(8) 0.2204(3) 0.081(3) Uani 0.729(2) 1 d PU A 1
C47_1 C 0.3208(2) 0.3534(6) 0.2427(3) 0.075(2) Uani 0.729(2) 1 d PU A 1
C48_1 C 0.3146(2) 0.4191(5) 0.2783(3) 0.0598(18) Uani 0.729(2) 1 d PU A 1
C49_1 C 0.28493(19) 0.4099(5) 0.2848(3) 0.066(2) Uani 0.729(2) 1 d PU A 1
C50_1 C 0.28331(18) 0.4584(4) 0.3324(3) 0.0553(17) Uani 0.729(2) 1 d PU A 1
C51_1 C 0.30736(17) 0.5110(4) 0.3673(3) 0.0516(16) Uani 0.729(2) 1 d PU A 1
C52_1 C 0.3149(2) 0.5243(4) 0.4330(4) 0.0608(19) Uani 0.729(2) 1 d PU A 1
C53_1 C 0.29756(18) 0.4868(4) 0.4514(4) 0.0533(16) Uani 0.729(2) 1 d PU A 1
C54_1 C 0.3122(2) 0.4379(5) 0.5106(4) 0.068(2) Uani 0.729(2) 1 d PU A 1
C55_1 C 0.3447(2) 0.4373(6) 0.5416(3) 0.077(3) Uani 0.729(2) 1 d PU A 1
C56_1 C 0.3620(2) 0.3559(5) 0.5676(2) 0.0533(17) Uani 0.729(2) 1 d PU A 1
C57_1 C 0.3462(3) 0.2763(6) 0.5629(3) 0.074(2) Uani 0.729(2) 1 d PU A 1
C58_1 C 0.3597(2) 0.1922(7) 0.5636(3) 0.068(2) Uani 0.729(2) 1 d PU A 1
C59_1 C 0.39224(19) 0.1978(5) 0.5670(3) 0.0587(19) Uani 0.729(2) 1 d PU A 1
C60_1 C 0.4032(2) 0.1155(7) 0.5511(3) 0.070(2) Uani 0.729(2) 1 d PU A 1
C61_1 C 0.42895(15) 0.1251(5) 0.5346(3) 0.0562(18) Uani 0.729(2) 1 d PU A 1
C62_1 C 0.42903(15) 0.0697(4) 0.4900(3) 0.0460(14) Uani 0.729(2) 1 d PU A 1
C63_1 C 0.44592(16) 0.1175(5) 0.4636(4) 0.0537(17) Uani 0.729(2) 1 d PU A 1
C64_1 C 0.43790(17) 0.1126(5) 0.4071(4) 0.0563(17) Uani 0.729(2) 1 d PU A 1
C65_1 C 0.43874(19) 0.1876(5) 0.3720(4) 0.065(2) Uani 0.729(2) 1 d PU A 1
C66_1 C 0.41341(19) 0.1844(5) 0.3157(3) 0.0507(16) Uani 0.729(2) 1 d PU A 1
C67_1 C 0.3988(3) 0.2575(5) 0.2857(4) 0.064(2) Uani 0.729(2) 1 d PU A 1
C68_1 C 0.3659(2) 0.2599(5) 0.2491(3) 0.0546(18) Uani 0.729(2) 1 d PU A 1
C69_1 C 0.3524(2) 0.3409(5) 0.2506(3) 0.0557(18) Uani 0.729(2) 1 d PU A 1
C70_1 C 0.3779(3) 0.3946(5) 0.2954(4) 0.066(2) Uani 0.729(2) 1 d PU A 1
C71_1 C 0.3764(3) 0.4488(5) 0.3372(4) 0.079(2) Uani 0.729(2) 1 d PU A 1
C72_1 C 0.3412(2) 0.4686(5) 0.3206(4) 0.071(2) Uani 0.729(2) 1 d PU A 1
C73_1 C 0.3368(2) 0.5136(4) 0.3669(4) 0.0605(19) Uani 0.729(2) 1 d PU A 1
C74_1 C 0.3624(2) 0.5264(4) 0.4266(4) 0.0627(19) Uani 0.729(2) 1 d PU A 1
C75_1 C 0.3501(2) 0.5301(4) 0.4654(4) 0.075(3) Uani 0.729(2) 1 d PU A 1
C76_1 C 0.3639(2) 0.4860(4) 0.5205(3) 0.0591(19) Uani 0.729(2) 1 d PU A 1
C77_1 C 0.39376(18) 0.4380(5) 0.5383(3) 0.0591(19) Uani 0.729(2) 1 d PU A 1
C78_1 C 0.39101(18) 0.3588(6) 0.5670(3) 0.069(2) Uani 0.729(2) 1 d PU A 1
C79_1 C 0.40704(18) 0.2724(6) 0.5655(2) 0.0569(18) Uani 0.729(2) 1 d PU A 1
C80_1 C 0.43089(17) 0.2890(6) 0.5449(3) 0.068(2) Uani 0.729(2) 1 d PU A 1
C81_1 C 0.4433(2) 0.2106(7) 0.5330(4) 0.083(3) Uani 0.729(2) 1 d PU A 1
C82_1 C 0.45513(17) 0.2062(7) 0.4921(4) 0.072(2) Uani 0.729(2) 1 d PU A 1
C83_1 C 0.45645(16) 0.2770(6) 0.4608(4) 0.065(2) Uani 0.729(2) 1 d PU A 1
C84_1 C 0.44934(19) 0.2648(6) 0.4041(5) 0.072(2) Uani 0.729(2) 1 d PU A 1
C85_1 C 0.4319(2) 0.3470(5) 0.3709(5) 0.068(2) Uani 0.729(2) 1 d PU A 1
C86_1 C 0.4083(2) 0.3431(7) 0.3164(5) 0.077(2) Uani 0.729(2) 1 d PU A 1
C87_1 C 0.4279(2) 0.4037(5) 0.4132(5) 0.074(2) Uani 0.729(2) 1 d PU A 1
C88_1 C 0.44233(19) 0.3619(7) 0.4689(5) 0.076(2) Uani 0.729(2) 1 d PU A 1
C89_1 C 0.43209(18) 0.3632(6) 0.5102(4) 0.070(2) Uani 0.729(2) 1 d PU A 1
C90_1 C 0.40814(18) 0.4429(6) 0.4979(4) 0.068(2) Uani 0.729(2) 1 d PU A 1
C91_1 C 0.3959(2) 0.4825(4) 0.4474(4) 0.070(2) Uani 0.729(2) 1 d PU A 1
C92_1 C 0.3975(2) 0.4617(5) 0.3925(4) 0.062(2) Uani 0.729(2) 1 d PU A 1
C1_2 C 0.2804(2) 0.0973(6) 0.4681(4) 0.098(9) Uiso 0.160(2) 1 d PGU A 2
C2_2 C 0.3059(2) 0.0450(5) 0.4851(4) 0.092(8) Uiso 0.160(2) 1 d PGU A 2
C3_2 C 0.3376(2) 0.0576(5) 0.5298(4) 0.098(9) Uiso 0.160(2) 1 d PGU A 2
C4_2 C 0.3605(2) 0.0338(5) 0.5199(4) 0.097(9) Uiso 0.160(2) 1 d PGU A 2
C5_2 C 0.3438(2) -0.0137(4) 0.4585(4) 0.095(9) Uiso 0.160(2) 1 d PGU A 2
C6_2 C 0.3122(2) -0.0079(5) 0.4379(4) 0.088(9) Uiso 0.160(2) 1 d PGU A 2
C7_2 C 0.2900(2) 0.0056(5) 0.3774(4) 0.098(8) Uiso 0.160(2) 1 d PGU A 2
C8_2 C 0.26648(18) 0.0563(5) 0.3656(4) 0.080(9) Uiso 0.160(2) 1 d PGU A 2
C9_2 C 0.25785(18) 0.1152(6) 0.4088(4) 0.093(9) Uiso 0.160(2) 1 d PGU A 2
C10_2 C 0.24196(16) 0.1825(6) 0.3769(4) 0.069(7) Uiso 0.160(2) 1 d PGU A 2
C11_2 C 0.24791(17) 0.2732(7) 0.4126(4) 0.076(8) Uiso 0.160(2) 1 d PGU A 2
C12_2 C 0.26984(19) 0.2566(7) 0.4729(4) 0.087(8) Uiso 0.160(2) 1 d PGU A 2
C13_2 C 0.2861(2) 0.1855(6) 0.5031(4) 0.083(9) Uiso 0.160(2) 1 d PGU A 2
C14_2 C 0.3158(2) 0.1941(6) 0.5468(4) 0.068(7) Uiso 0.160(2) 1 d PGU A 2
C15_2 C 0.3425(2) 0.1476(6) 0.5651(3) 0.098(8) Uiso 0.160(2) 1 d PGU A 2
C16_2 C 0.3728(2) 0.1774(6) 0.5830(3) 0.097(9) Uiso 0.160(2) 1 d PGU A 2
C17_2 C 0.3972(2) 0.1416(6) 0.5747(3) 0.061(7) Uiso 0.160(2) 1 d PGU A 2
C18_2 C 0.3914(2) 0.0703(5) 0.5320(3) 0.077(9) Uiso 0.160(2) 1 d PGU A 2
C19_2 C 0.40566(18) 0.0648(4) 0.4947(3) 0.055(5) Uiso 0.160(2) 1 d PGU A 2
C20_2 C 0.38987(19) 0.0208(4) 0.4386(4) 0.051(7) Uiso 0.160(2) 1 d PGU A 2
C21_2 C 0.3579(2) -0.0111(4) 0.4194(4) 0.078(8) Uiso 0.160(2) 1 d PGU A 2
C22_2 C 0.3374(2) -0.0176(4) 0.3573(4) 0.062(8) Uiso 0.160(2) 1 d PGU A 2
C23_2 C 0.2996(2) -0.0026(4) 0.3354(4) 0.068(8) Uiso 0.160(2) 1 d PGU A 2
C24_2 C 0.29001(19) 0.0467(5) 0.2894(4) 0.090(9) Uiso 0.160(2) 1 d PGU A 2
C25_2 C 0.26655(16) 0.1156(6) 0.2766(4) 0.093(8) Uiso 0.160(2) 1 d PGU A 2
C26_2 C 0.25160(15) 0.1156(6) 0.3119(4) 0.092(7) Uiso 0.160(2) 1 d PGU A 2
C27_2 C 0.24040(14) 0.1929(6) 0.3243(4) 0.078(8) Uiso 0.160(2) 1 d PGU A 2
C28_2 C 0.23948(13) 0.2756(6) 0.2931(4) 0.090(9) Uiso 0.160(2) 1 d PGU A 2
C29_2 C 0.23862(14) 0.3528(6) 0.3250(4) 0.070(8) Uiso 0.160(2) 1 d PGU A 2
C30_2 C 0.24494(16) 0.3455(6) 0.3837(4) 0.111(8) Uiso 0.160(2) 1 d PGU A 2
C31_2 C 0.26592(18) 0.4235(6) 0.4165(4) 0.097(8) Uiso 0.160(2) 1 d PGU A 2
C32_2 C 0.2904(2) 0.4073(6) 0.4732(4) 0.068(6) Uiso 0.160(2) 1 d PGU A 2
C33_2 C 0.2925(2) 0.3292(6) 0.5038(4) 0.092(9) Uiso 0.160(2) 1 d PGU A 2
C34_2 C 0.3184(2) 0.2942(6) 0.5463(4) 0.079(8) Uiso 0.160(2) 1 d PGU A 2
C35_2 C 0.3503(2) 0.3326(6) 0.5625(3) 0.092(9) Uiso 0.160(2) 1 d PGU A 2
C36_2 C 0.3769(2) 0.2753(6) 0.5871(3) 0.084(7) Uiso 0.160(2) 1 d PGU A 2
C37_2 C 0.40581(19) 0.3032(6) 0.5804(2) 0.093(9) Uiso 0.160(2) 1 d PGU A 2
C38_2 C 0.41936(18) 0.2106(6) 0.5742(3) 0.076(7) Uiso 0.160(2) 1 d PGU A 2
C39_2 C 0.43491(15) 0.2032(5) 0.5454(3) 0.046(6) Uiso 0.160(2) 1 d PGU A 2
C40_2 C 0.43128(15) 0.1306(5) 0.5047(3) 0.043(5) Uiso 0.160(2) 1 d PGU A 2
C41_2 C 0.44221(15) 0.1390(5) 0.4653(4) 0.063(7) Uiso 0.160(2) 1 d PGU A 2
C42_2 C 0.42499(17) 0.0911(5) 0.4026(4) 0.043(6) Uiso 0.160(2) 1 d PGU A 2
C43_2 C 0.40070(18) 0.0440(4) 0.3948(4) 0.047(7) Uiso 0.160(2) 1 d PGU A 2
C44_2 C 0.3760(2) 0.0418(4) 0.3328(4) 0.054(5) Uiso 0.160(2) 1 d PGU A 2
C45_2 C 0.3431(2) 0.0144(4) 0.3187(4) 0.056(7) Uiso 0.160(2) 1 d PGU A 2
C46_2 C 0.31703(19) 0.0625(5) 0.2716(3) 0.071(8) Uiso 0.160(2) 1 d PGU A 2
C47_2 C 0.31823(19) 0.1297(5) 0.2468(3) 0.048(5) Uiso 0.160(2) 1 d PGU A 2
C48_2 C 0.29566(17) 0.2082(6) 0.2333(3) 0.082(7) Uiso 0.160(2) 1 d PGU A 2
C49_2 C 0.27006(15) 0.2005(6) 0.2491(3) 0.094(8) Uiso 0.160(2) 1 d PGU A 2
C50_2 C 0.25529(14) 0.2758(6) 0.2566(3) 0.090(7) Uiso 0.160(2) 1 d PGU A 2
C51_2 C 0.26391(16) 0.3587(6) 0.2445(3) 0.086(9) Uiso 0.160(2) 1 d PGU A 2
C52_2 C 0.26349(17) 0.4449(6) 0.2825(4) 0.077(8) Uiso 0.160(2) 1 d PGU A 2
C53_2 C 0.25129(16) 0.4317(6) 0.3149(4) 0.095(8) Uiso 0.160(2) 1 d PGU A 2
C54_2 C 0.26782(19) 0.4767(5) 0.3763(4) 0.104(9) Uiso 0.160(2) 1 d PGU A 2
C55_2 C 0.2947(2) 0.5218(5) 0.3899(4) 0.061(6) Uiso 0.160(2) 1 d PGU A 2
C56_2 C 0.3228(2) 0.5103(4) 0.4464(4) 0.088(9) Uiso 0.160(2) 1 d PGU A 2
C57_2 C 0.3231(2) 0.4513(5) 0.4909(4) 0.118(9) Uiso 0.160(2) 1 d PGU A 2
C58_2 C 0.3522(2) 0.4122(5) 0.5325(3) 0.106(9) Uiso 0.160(2) 1 d PGU A 2
C59_2 C 0.38061(19) 0.4306(5) 0.5238(3) 0.091(9) Uiso 0.160(2) 1 d PGU A 2
C60_2 C 0.40620(18) 0.3654(5) 0.5571(3) 0.048(6) Uiso 0.160(2) 1 d PGU A 2
C61_2 C 0.43154(16) 0.3654(5) 0.5322(3) 0.050(7) Uiso 0.160(2) 1 d PGU A 2
C62_2 C 0.44630(14) 0.2867(5) 0.5325(3) 0.070(7) Uiso 0.160(2) 1 d PGU A 2
C63_2 C 0.45565(13) 0.2893(6) 0.4869(3) 0.058(7) Uiso 0.160(2) 1 d PGU A 2
C64_2 C 0.45471(13) 0.2177(6) 0.4589(4) 0.053(6) Uiso 0.160(2) 1 d PGU A 2
C65_2 C 0.44643(15) 0.2240(6) 0.3974(4) 0.075(8) Uiso 0.160(2) 1 d PGU A 2
C66_2 C 0.42946(17) 0.1489(5) 0.3671(4) 0.052(6) Uiso 0.160(2) 1 d PGU A 2
C67_2 C 0.40519(19) 0.1550(6) 0.3093(3) 0.063(8) Uiso 0.160(2) 1 d PGU A 2
C68_2 C 0.3782(2) 0.1019(5) 0.2929(3) 0.070(9) Uiso 0.160(2) 1 d PGU A 2
C69_2 C 0.3498(2) 0.1472(6) 0.2521(3) 0.063(7) Uiso 0.160(2) 1 d PGU A 2
C70_2 C 0.3581(2) 0.2345(6) 0.2452(3) 0.064(8) Uiso 0.160(2) 1 d PGU A 2
C71_2 C 0.34319(19) 0.3139(6) 0.2457(3) 0.073(8) Uiso 0.160(2) 1 d PGU A 2
C72_2 C 0.30997(18) 0.2944(6) 0.2308(2) 0.082(9) Uiso 0.160(2) 1 d PGU A 2
C73_2 C 0.29260(18) 0.3761(6) 0.2394(3) 0.073(7) Uiso 0.160(2) 1 d PGU A 2
C74_2 C 0.30722(19) 0.4541(5) 0.2638(3) 0.076(8) Uiso 0.160(2) 1 d PGU A 2
C75_2 C 0.29104(19) 0.4938(5) 0.2895(4) 0.072(7) Uiso 0.160(2) 1 d PGU A 2
C76_2 C 0.3065(2) 0.5358(4) 0.3460(4) 0.074(8) Uiso 0.160(2) 1 d PGU A 2
C77_2 C 0.3407(2) 0.5380(4) 0.3787(4) 0.079(8) Uiso 0.160(2) 1 d PGU A 2
C78_2 C 0.3505(2) 0.5243(4) 0.4366(4) 0.076(7) Uiso 0.160(2) 1 d PGU A 2
C79_2 C 0.37871(19) 0.4796(4) 0.4782(3) 0.087(7) Uiso 0.160(2) 1 d PGU A 2
C80_2 C 0.40193(18) 0.4748(4) 0.4504(4) 0.097(9) Uiso 0.160(2) 1 d PGU A 2
C81_2 C 0.42728(16) 0.4186(5) 0.4912(3) 0.058(6) Uiso 0.160(2) 1 d PGU A 2
C82_2 C 0.44493(15) 0.3748(5) 0.4545(4) 0.060(8) Uiso 0.160(2) 1 d PGU A 2
C83_2 C 0.43635(16) 0.3860(5) 0.4024(4) 0.059(7) Uiso 0.160(2) 1 d PGU A 2
C84_2 C 0.43875(16) 0.3065(6) 0.3703(4) 0.075(8) Uiso 0.160(2) 1 d PGU A 2
C85_2 C 0.41223(19) 0.3142(6) 0.3117(3) 0.083(9) Uiso 0.160(2) 1 d PGU A 2
C86_2 C 0.39599(19) 0.2430(6) 0.2834(3) 0.082(8) Uiso 0.160(2) 1 d PGU A 2
C87_2 C 0.39353(19) 0.3941(5) 0.3103(3) 0.064(8) Uiso 0.160(2) 1 d PGU A 2
C88_2 C 0.40711(18) 0.4356(5) 0.3600(4) 0.035(4) Uiso 0.160(2) 1 d PGU A 2
C89_2 C 0.39120(18) 0.4853(4) 0.3935(4) 0.065(8) Uiso 0.160(2) 1 d PGU A 2
C90_2 C 0.35922(19) 0.5015(4) 0.3477(4) 0.039(5) Uiso 0.160(2) 1 d PGU A 2
C91_2 C 0.34436(19) 0.4661(5) 0.2944(3) 0.062(7) Uiso 0.160(2) 1 d PGU A 2
C92_2 C 0.35490(19) 0.3926(5) 0.2691(3) 0.068(7) Uiso 0.160(2) 1 d PGU A 2
C1_3 C 0.2410(2) 0.3695(8) 0.2913(5) 0.082(8) Uiso 0.111(2) 1 d PGU A 3
C2_3 C 0.2575(3) 0.4087(8) 0.2673(5) 0.079(9) Uiso 0.111(2) 1 d PGU A 3
C3_3 C 0.2696(3) 0.3733(8) 0.2306(4) 0.095(9) Uiso 0.111(2) 1 d PGU A 3
C4_3 C 0.2971(3) 0.3978(8) 0.2386(4) 0.091(9) Uiso 0.111(2) 1 d PGU A 3
C5_3 C 0.3071(3) 0.4722(6) 0.2866(5) 0.084(9) Uiso 0.111(2) 1 d PGU A 3
C6_3 C 0.2845(3) 0.4793(6) 0.3036(6) 0.059(8) Uiso 0.111(2) 1 d PGU A 3
C7_3 C 0.2905(3) 0.4962(6) 0.3627(6) 0.066(8) Uiso 0.111(2) 1 d PGU A 3
C8_3 C 0.2736(3) 0.4560(7) 0.3815(6) 0.086(8) Uiso 0.111(2) 1 d PGU A 3
C9_3 C 0.2464(2) 0.3816(8) 0.3501(6) 0.070(8) Uiso 0.111(2) 1 d PGU A 3
C10_3 C 0.2474(2) 0.3339(8) 0.3933(6) 0.099(8) Uiso 0.111(2) 1 d PGU A 3
C11_3 C 0.2399(2) 0.2312(9) 0.3780(6) 0.068(8) Uiso 0.111(2) 1 d PGU A 3
C12_3 C 0.23353(19) 0.2174(9) 0.3184(5) 0.065(9) Uiso 0.111(2) 1 d PGU A 3
C13_3 C 0.23357(19) 0.2695(9) 0.2762(5) 0.086(9) Uiso 0.111(2) 1 d PGU A 3
C14_3 C 0.2439(2) 0.2385(9) 0.2393(4) 0.076(7) Uiso 0.111(2) 1 d PGU A 3
C15_3 C 0.2612(2) 0.2715(8) 0.2154(4) 0.078(9) Uiso 0.111(2) 1 d PGU A 3
C16_3 C 0.2851(3) 0.2320(8) 0.2083(3) 0.081(8) Uiso 0.111(2) 1 d PGU A 3
C17_3 C 0.3130(3) 0.2670(8) 0.2125(4) 0.090(9) Uiso 0.111(2) 1 d PGU A 3
C18_3 C 0.3246(3) 0.3544(8) 0.2388(4) 0.078(8) Uiso 0.111(2) 1 d PGU A 3
C19_3 C 0.3568(3) 0.3750(7) 0.2763(5) 0.075(9) Uiso 0.111(2) 1 d PGU A 3
C20_3 C 0.3653(3) 0.4436(6) 0.3199(5) 0.077(9) Uiso 0.111(2) 1 d PGU A 3
C21_3 C 0.3403(3) 0.4859(6) 0.3276(5) 0.073(8) Uiso 0.111(2) 1 d PGU A 3
C22_3 C 0.3481(3) 0.5222(5) 0.3843(6) 0.085(11) Uiso 0.111(2) 1 d PGU A 3
C23_3 C 0.3200(3) 0.5219(5) 0.4036(6) 0.076(8) Uiso 0.111(2) 1 d PGU A 3
C24_3 C 0.3336(3) 0.4969(6) 0.4578(6) 0.089(8) Uiso 0.111(2) 1 d PGU A 3
C25_3 C 0.3178(3) 0.4399(7) 0.4815(5) 0.108(9) Uiso 0.111(2) 1 d PGU A 3
C26_3 C 0.2857(3) 0.4256(7) 0.4446(6) 0.084(8) Uiso 0.111(2) 1 d PGU A 3
C27_3 C 0.2710(3) 0.3479(8) 0.4469(6) 0.086(8) Uiso 0.111(2) 1 d PGU A 3
C28_3 C 0.2877(3) 0.2836(8) 0.4948(5) 0.074(8) Uiso 0.111(2) 1 d PGU A 3
C29_3 C 0.2745(3) 0.1962(9) 0.4794(5) 0.093(10) Uiso 0.111(2) 1 d PGU A 3
C30_3 C 0.2530(2) 0.1760(9) 0.4211(6) 0.091(9) Uiso 0.111(2) 1 d PGU A 3
C31_3 C 0.2620(2) 0.0851(8) 0.4081(6) 0.066(8) Uiso 0.111(2) 1 d PGU A 3
C32_3 C 0.2599(2) 0.0723(7) 0.3525(5) 0.066(9) Uiso 0.111(2) 1 d PGU A 3
C33_3 C 0.2449(2) 0.1323(8) 0.3064(5) 0.080(7) Uiso 0.111(2) 1 d PGU A 3
C34_3 C 0.2504(2) 0.1436(8) 0.2610(5) 0.043(8) Uiso 0.111(2) 1 d PGU A 3
C35_3 C 0.2771(2) 0.0965(7) 0.2577(4) 0.070(7) Uiso 0.111(2) 1 d PGU A 3
C36_3 C 0.2909(3) 0.1370(8) 0.2254(4) 0.051(8) Uiso 0.111(2) 1 d PGU A 3
C37_3 C 0.3249(3) 0.1104(8) 0.2419(4) 0.053(6) Uiso 0.111(2) 1 d PGU A 3
C38_3 C 0.3385(3) 0.1995(8) 0.2306(4) 0.071(9) Uiso 0.111(2) 1 d PGU A 3
C39_3 C 0.3679(3) 0.2178(8) 0.2595(4) 0.071(9) Uiso 0.111(2) 1 d PGU A 3
C40_3 C 0.3808(3) 0.3053(8) 0.2839(5) 0.087(7) Uiso 0.111(2) 1 d PGU A 3
C41_3 C 0.4110(3) 0.3140(8) 0.3259(5) 0.096(9) Uiso 0.111(2) 1 d PGU A 3
C42_3 C 0.4211(3) 0.3895(8) 0.3750(6) 0.093(9) Uiso 0.111(2) 1 d PGU A 3
C43_3 C 0.3980(3) 0.4402(7) 0.3694(6) 0.084(9) Uiso 0.111(2) 1 d PGU A 3
C44_3 C 0.4017(3) 0.4728(6) 0.4264(6) 0.110(11) Uiso 0.111(2) 1 d PGU A 3
C45_3 C 0.3734(3) 0.5087(5) 0.4298(6) 0.102(10) Uiso 0.111(2) 1 d PGU A 3
C46_3 C 0.3704(3) 0.4871(6) 0.4824(5) 0.096(8) Uiso 0.111(2) 1 d PGU A 3
C47_3 C 0.3857(3) 0.4344(7) 0.5210(5) 0.072(8) Uiso 0.111(2) 1 d PGU A 3
C48_3 C 0.3716(3) 0.3685(7) 0.5475(4) 0.087(8) Uiso 0.111(2) 1 d PGU A 3
C49_3 C 0.3374(3) 0.3714(7) 0.5267(5) 0.086(8) Uiso 0.111(2) 1 d PGU A 3
C50_3 C 0.3212(3) 0.2982(8) 0.5329(5) 0.098(9) Uiso 0.111(2) 1 d PGU A 3
C51_3 C 0.3388(3) 0.2242(8) 0.5634(4) 0.057(8) Uiso 0.111(2) 1 d PGU A 3
C52_3 C 0.3235(3) 0.1254(8) 0.5439(5) 0.082(10) Uiso 0.111(2) 1 d PGU A 3
C53_3 C 0.2951(3) 0.1246(8) 0.5076(5) 0.083(9) Uiso 0.111(2) 1 d PGU A 3
C54_3 C 0.2848(3) 0.0525(8) 0.4590(6) 0.091(9) Uiso 0.111(2) 1 d PGU A 3
C55_3 C 0.3078(3) 0.0008(7) 0.4590(5) 0.083(10) Uiso 0.111(2) 1 d PGU A 3
C56_3 C 0.3097(3) -0.0167(6) 0.4050(5) 0.056(7) Uiso 0.111(2) 1 d PGU A 3
C57_3 C 0.2869(2) 0.0191(6) 0.3491(5) 0.063(7) Uiso 0.111(2) 1 d PGU A 3
C58_3 C 0.2960(2) 0.0344(6) 0.3041(5) 0.073(8) Uiso 0.111(2) 1 d PGU A 3
C59_3 C 0.3301(3) 0.0178(6) 0.3206(5) 0.039(6) Uiso 0.111(2) 1 d PGU A 3
C60_3 C 0.3385(3) 0.0619(7) 0.2778(4) 0.061(9) Uiso 0.111(2) 1 d PGU A 3
C61_3 C 0.3764(3) 0.0704(7) 0.3059(5) 0.045(6) Uiso 0.111(2) 1 d PGU A 3
C62_3 C 0.3887(3) 0.1433(8) 0.2913(5) 0.066(8) Uiso 0.111(2) 1 d PGU A 3
C63_3 C 0.4200(3) 0.1604(9) 0.3379(5) 0.059(9) Uiso 0.111(2) 1 d PGU A 3
C64_3 C 0.4297(2) 0.2410(9) 0.3504(6) 0.079(7) Uiso 0.111(2) 1 d PGU A 3
C65_3 C 0.4504(2) 0.2635(9) 0.4110(6) 0.080(9) Uiso 0.111(2) 1 d PGU A 3
C66_3 C 0.4445(2) 0.3502(8) 0.4227(6) 0.080(8) Uiso 0.111(2) 1 d PGU A 3
C67_3 C 0.4469(2) 0.3730(8) 0.4772(6) 0.076(8) Uiso 0.111(2) 1 d PGU A 3
C68_3 C 0.4249(3) 0.4336(7) 0.4784(6) 0.072(8) Uiso 0.111(2) 1 d PGU A 3
C69_3 C 0.4165(3) 0.4120(7) 0.5239(5) 0.062(8) Uiso 0.111(2) 1 d PGU A 3
C70_3 C 0.4314(2) 0.3316(8) 0.5502(4) 0.075(9) Uiso 0.111(2) 1 d PGU A 3
C71_3 C 0.4185(2) 0.2577(8) 0.5641(4) 0.064(9) Uiso 0.111(2) 1 d PGU A 3
C72_3 C 0.3906(3) 0.2864(8) 0.5699(4) 0.045(6) Uiso 0.111(2) 1 d PGU A 3
C73_3 C 0.3715(3) 0.2069(8) 0.5761(4) 0.070(9) Uiso 0.111(2) 1 d PGU A 3
C74_3 C 0.3778(3) 0.1205(8) 0.5705(4) 0.040(6) Uiso 0.111(2) 1 d PGU A 3
C75_3 C 0.3504(3) 0.0730(8) 0.5512(4) 0.071(9) Uiso 0.111(2) 1 d PGU A 3
C76_3 C 0.3412(3) 0.0061(7) 0.5066(5) 0.092(10) Uiso 0.111(2) 1 d PGU A 3
C77_3 C 0.3611(3) -0.0143(6) 0.4799(5) 0.062(7) Uiso 0.111(2) 1 d PGU A 3
C78_3 C 0.3434(3) -0.0285(5) 0.4215(5) 0.061(9) Uiso 0.111(2) 1 d PGU A 3
C79_3 C 0.3514(3) -0.0078(5) 0.3753(5) 0.061(9) Uiso 0.111(2) 1 d PGU A 3
C80_3 C 0.3883(3) 0.0068(6) 0.4050(5) 0.056(9) Uiso 0.111(2) 1 d PGU A 3
C81_3 C 0.3932(3) 0.0389(7) 0.3567(5) 0.045(7) Uiso 0.111(2) 1 d PGU A 3
C82_3 C 0.4273(2) 0.0951(8) 0.3862(5) 0.055(8) Uiso 0.111(2) 1 d PGU A 3
C83_3 C 0.4434(2) 0.1088(8) 0.4385(5) 0.066(10) Uiso 0.111(2) 1 d PGU A 3
C84_3 C 0.45816(19) 0.1984(9) 0.4537(6) 0.056(7) Uiso 0.111(2) 1 d PGU A 3
C85_3 C 0.45873(19) 0.2203(9) 0.5092(5) 0.080(9) Uiso 0.111(2) 1 d PGU A 3
C86_3 C 0.4528(2) 0.3022(8) 0.5197(5) 0.073(7) Uiso 0.111(2) 1 d PGU A 3
C87_3 C 0.4429(2) 0.1471(8) 0.5245(5) 0.052(7) Uiso 0.111(2) 1 d PGU A 3
C88_3 C 0.4349(2) 0.0841(7) 0.4863(5) 0.046(8) Uiso 0.111(2) 1 d PGU A 3
C89_3 C 0.4044(2) 0.0236(6) 0.4615(5) 0.056(8) Uiso 0.111(2) 1 d PGU A 3
C90_3 C 0.3936(3) 0.0322(6) 0.5053(5) 0.066(8) Uiso 0.111(2) 1 d PGU A 3
C91_3 C 0.4021(2) 0.0913(7) 0.5482(4) 0.062(9) Uiso 0.111(2) 1 d PGU A 3
C92_3 C 0.4224(2) 0.1713(8) 0.5592(4) 0.052(7) Uiso 0.111(2) 1 d PGU A 3
Ni1 Ni 0.460992(9) 0.25343(2) 0.691085(15) 0.01340(12) Uani 1 1 d . . .
N1 N 0.42572(6) 0.25358(14) 0.71137(11) 0.0171(5) Uani 1 1 d U . .
N2 N 0.46052(6) 0.38367(16) 0.68951(10) 0.0164(4) Uani 1 1 d U . .
N3 N 0.49538(6) 0.25330(13) 0.66844(11) 0.0154(4) Uani 1 1 d U . .
N4 N 0.46033(6) 0.12349(16) 0.68897(10) 0.0160(4) Uani 1 1 d U . .
C93 C 0.41760(7) 0.0937(2) 0.71480(13) 0.0208(6) Uani 1 1 d U . .
H93 H 0.4059 0.0491 0.7225 0.025 Uiso 1 1 calc R . .
C94 C 0.41041(7) 0.1812(2) 0.71946(13) 0.0201(5) Uani 1 1 d U . .
C95 C 0.38506(7) 0.2081(2) 0.73270(14) 0.0228(6) Uani 1 1 d U . .
C96 C 0.38509(7) 0.2987(2) 0.73320(14) 0.0223(6) Uani 1 1 d U . .
C97 C 0.41053(7) 0.32577(19) 0.72024(13) 0.0191(5) Uani 1 1 d U . .
C98 C 0.41814(7) 0.4128(2) 0.71661(13) 0.0202(6) Uani 1 1 d U . .
H98 H 0.4067 0.4573 0.7252 0.024 Uiso 1 1 calc R . .
C99 C 0.44111(7) 0.44001(18) 0.70134(12) 0.0178(5) Uani 1 1 d U . .
C100 C 0.44745(8) 0.53144(19) 0.69456(13) 0.0210(6) Uani 1 1 d U . .
C101 C 0.47129(8) 0.53113(19) 0.67846(13) 0.0212(6) Uani 1 1 d U . .
C102 C 0.47918(7) 0.43954(18) 0.67613(12) 0.0185(5) Uani 1 1 d U . .
C103 C 0.50224(7) 0.41289(19) 0.66093(13) 0.0191(5) Uani 1 1 d U . .
H103 H 0.5138 0.4575 0.6528 0.023 Uiso 1 1 calc R . .
C104 C 0.50949(7) 0.32588(18) 0.65682(12) 0.0174(5) Uani 1 1 d U . .
C105 C 0.53279(7) 0.2989(2) 0.63852(12) 0.0184(5) Uani 1 1 d U . .
C106 C 0.53320(7) 0.2089(2) 0.63959(12) 0.0189(5) Uani 1 1 d U . .
C107 C 0.50991(7) 0.18106(19) 0.65789(12) 0.0177(5) Uani 1 1 d U . .
C108 C 0.50286(7) 0.09441(18) 0.66240(12) 0.0181(5) Uani 1 1 d U . .
H108 H 0.5149 0.0498 0.6555 0.022 Uiso 1 1 calc R . .
C109 C 0.47933(7) 0.06794(18) 0.67628(12) 0.0175(5) Uani 1 1 d U . .
C110 C 0.47141(7) -0.02396(19) 0.67873(13) 0.0198(5) Uani 1 1 d U . .
C111 C 0.44716(7) -0.02410(19) 0.69328(13) 0.0200(5) Uani 1 1 d U . .
C112 C 0.44053(7) 0.06717(18) 0.69978(12) 0.0184(5) Uani 1 1 d U . .
C113 C 0.36264(8) 0.1459(2) 0.74075(16) 0.0290(7) Uani 1 1 d U . .
H11A H 0.3521 0.1779 0.7607 0.035 Uiso 1 1 calc R . .
H11B H 0.3751 0.0965 0.7667 0.035 Uiso 1 1 calc R . .
C114 C 0.33696(9) 0.1074(3) 0.68263(19) 0.0393(9) Uani 1 1 d U . .
H11C H 0.3221 0.0712 0.6904 0.059 Uiso 1 1 calc R . .
H11D H 0.3471 0.0706 0.6645 0.059 Uiso 1 1 calc R . .
H11E H 0.3252 0.1559 0.6558 0.059 Uiso 1 1 calc R . .
C115 C 0.36318(8) 0.3609(2) 0.74239(16) 0.0288(7) Uani 1 1 d U . .
H11F H 0.3760 0.4087 0.7695 0.035 Uiso 1 1 calc R . .
H11G H 0.3524 0.3282 0.7616 0.035 Uiso 1 1 calc R . .
C116 C 0.33778(9) 0.4028(3) 0.68545(18) 0.0385(9) Uani 1 1 d U . .
H11H H 0.3237 0.4405 0.6945 0.058 Uiso 1 1 calc R . .
H11I H 0.3252 0.3560 0.6580 0.058 Uiso 1 1 calc R . .
H11J H 0.3482 0.4388 0.6675 0.058 Uiso 1 1 calc R . .
C117 C 0.42980(8) 0.6094(2) 0.70173(15) 0.0275(7) Uani 1 1 d U . .
H11K H 0.4270 0.6002 0.7374 0.033 Uiso 1 1 calc R . .
H11L H 0.4429 0.6633 0.7081 0.033 Uiso 1 1 calc R . .
C118 C 0.39759(10) 0.6245(3) 0.64993(18) 0.0409(9) Uani 1 1 d U . .
H11M H 0.3862 0.6704 0.6598 0.061 Uiso 1 1 calc R . .
H11N H 0.3853 0.5693 0.6403 0.061 Uiso 1 1 calc R . .
H11O H 0.4003 0.6437 0.6160 0.061 Uiso 1 1 calc R . .
C119 C 0.48636(9) 0.6078(2) 0.66361(15) 0.0284(7) Uani 1 1 d U . .
H11P H 0.5098 0.5998 0.6836 0.034 Uiso 1 1 calc R . .
H11Q H 0.4816 0.6630 0.6789 0.034 Uiso 1 1 calc R . .
C120 C 0.47469(11) 0.6180(3) 0.59719(18) 0.0416(9) Uani 1 1 d U . .
H12A H 0.4846 0.6705 0.5899 0.062 Uiso 1 1 calc R . .
H12B H 0.4514 0.6247 0.5770 0.062 Uiso 1 1 calc R . .
H12C H 0.4807 0.5652 0.5822 0.062 Uiso 1 1 calc R . .
C121 C 0.55075(8) 0.3612(2) 0.61891(14) 0.0231(6) Uani 1 1 d U . .
H12D H 0.5704 0.3318 0.6233 0.028 Uiso 1 1 calc R . .
H12E H 0.5571 0.4144 0.6445 0.028 Uiso 1 1 calc R . .
C122 C 0.53054(9) 0.3897(2) 0.55440(15) 0.0308(7) Uani 1 1 d U . .
H12F H 0.5436 0.4253 0.5419 0.046 Uiso 1 1 calc R . .
H12G H 0.5123 0.4251 0.5508 0.046 Uiso 1 1 calc R . .
H12H H 0.5227 0.3370 0.5294 0.046 Uiso 1 1 calc R . .
C123 C 0.55161(7) 0.1470(2) 0.62074(14) 0.0225(6) Uani 1 1 d U . .
H12I H 0.5583 0.0946 0.6470 0.027 Uiso 1 1 calc R . .
H12J H 0.5711 0.1774 0.6251 0.027 Uiso 1 1 calc R . .
C124 C 0.53195(9) 0.1159(2) 0.55628(15) 0.0302(7) Uani 1 1 d U . .
H12K H 0.5450 0.0764 0.5459 0.045 Uiso 1 1 calc R . .
H12L H 0.5254 0.1675 0.5300 0.045 Uiso 1 1 calc R . .
H12M H 0.5129 0.0840 0.5520 0.045 Uiso 1 1 calc R . .
C125 C 0.48669(9) -0.1014(2) 0.66437(15) 0.0263(6) Uani 1 1 d U . .
H12N H 0.4820 -0.1563 0.6801 0.032 Uiso 1 1 calc R . .
H12O H 0.5101 -0.0930 0.6842 0.032 Uiso 1 1 calc R . .
C126 C 0.47490(10) -0.1125(2) 0.59784(17) 0.0362(8) Uani 1 1 d U . .
H12P H 0.4856 -0.1633 0.5910 0.054 Uiso 1 1 calc R . .
H12Q H 0.4798 -0.0587 0.5821 0.054 Uiso 1 1 calc R . .
H12R H 0.4518 -0.1224 0.5781 0.054 Uiso 1 1 calc R . .
C127 C 0.42951(8) -0.1019(2) 0.70039(15) 0.0266(6) Uani 1 1 d U . .
H12S H 0.4266 -0.0929 0.7359 0.032 Uiso 1 1 calc R . .
H12T H 0.4425 -0.1561 0.7066 0.032 Uiso 1 1 calc R . .
C128 C 0.39671(10) -0.1158(3) 0.64693(18) 0.0409(9) Uani 1 1 d U . .
H12U H 0.3851 -0.1621 0.6559 0.061 Uiso 1 1 calc R . .
H12V H 0.3995 -0.1337 0.6129 0.061 Uiso 1 1 calc R . .
H12W H 0.3846 -0.0603 0.6379 0.061 Uiso 1 1 calc R . .
C129 C 0.28837(10) 0.1936(2) 0.07930(16) 0.0459(16) Uani 0.65 1 d PGU B 1
C130 C 0.26024(9) 0.2328(3) 0.0748(2) 0.0393(17) Uani 0.65 1 d PGU B 1
H130 H 0.2435 0.1953 0.0720 0.047 Uiso 0.65 1 d PG B 1
C131 C 0.25612(11) 0.3217(3) 0.0741(2) 0.061(2) Uani 0.65 1 d PGU B 1
H131 H 0.2368 0.3444 0.0716 0.073 Uiso 0.65 1 d PG B 1
C132 C 0.27932(13) 0.3803(2) 0.0770(2) 0.060(2) Uani 0.65 1 d PGU B 1
H132 H 0.2763 0.4427 0.0759 0.072 Uiso 0.65 1 d PG B 1
C133 C 0.30720(11) 0.3428(3) 0.0815(3) 0.066(2) Uani 0.65 1 d PGU B 1
H133 H 0.3238 0.3808 0.0842 0.079 Uiso 0.65 1 d PG B 1
C134 C 0.31162(9) 0.2518(3) 0.0824(2) 0.055(4) Uani 0.65 1 d PGU B 1
H134 H 0.3310 0.2291 0.0851 0.066 Uiso 0.65 1 d PG B 1
C135 C 0.29328(15) 0.0972(2) 0.0810(3) 0.061(3) Uani 0.65 1 d PGU B 1
H13A H 0.2743 0.0669 0.0783 0.092 Uiso 0.65 1 d PG B 1
H13B H 0.3119 0.0811 0.1180 0.092 Uiso 0.65 1 d PG B 1
H13C H 0.2969 0.0795 0.0477 0.092 Uiso 0.65 1 d PG B 1
C136 C 0.28837(17) 0.3024(4) 0.0803(3) 0.037(2) Uani 0.35 1 d PGU C 2
C137 C 0.31107(15) 0.2419(6) 0.0800(4) 0.065(6) Uani 0.35 1 d PGU C 2
H137 H 0.3303 0.2646 0.0818 0.077 Uiso 0.35 1 d PG C 2
C138 C 0.30667(18) 0.1531(5) 0.0772(4) 0.047(3) Uani 0.35 1 d PGU C 2
H138 H 0.3229 0.1155 0.0779 0.056 Uiso 0.35 1 d PG C 2
C139 C 0.2791(2) 0.1156(4) 0.0735(4) 0.050(4) Uani 0.35 1 d PGU C 2
H139 H 0.2758 0.0533 0.0709 0.060 Uiso 0.35 1 d PG C 2
C140 C 0.25649(16) 0.1742(4) 0.0738(4) 0.042(3) Uani 0.35 1 d PGU C 2
H140 H 0.2374 0.1510 0.0719 0.050 Uiso 0.35 1 d PG C 2
C141 C 0.26088(15) 0.2653(4) 0.0768(3) 0.037(3) Uani 0.35 1 d PGU C 2
H141 H 0.2447 0.3028 0.0764 0.044 Uiso 0.35 1 d PG C 2
C142 C 0.2931(3) 0.3989(4) 0.0842(5) 0.064(5) Uani 0.35 1 d PGU C 2
H14A H 0.3139 0.4128 0.0863 0.096 Uiso 0.35 1 d PG C 2
H14B H 0.2926 0.4212 0.1196 0.096 Uiso 0.35 1 d PG C 2
H14C H 0.2761 0.4272 0.0493 0.096 Uiso 0.35 1 d PG C 2
C143 C 0.37755(8) -0.24945(19) 0.45296(15) 0.0329(13) Uani 0.60 1 d PGU D 1
C144 C 0.35716(9) -0.2476(2) 0.47716(14) 0.0286(12) Uani 0.60 1 d PGU D 1
H144 H 0.3665 -0.2469 0.5189 0.034 Uiso 0.60 1 d PG D 1
C145 C 0.32435(9) -0.2466(3) 0.4463(2) 0.0420(17) Uani 0.60 1 d PGU D 1
H145 H 0.3115 -0.2444 0.4659 0.050 Uiso 0.60 1 d PG D 1
C146 C 0.31107(8) -0.2489(3) 0.38640(19) 0.0443(18) Uani 0.60 1 d PGU D 1
H146 H 0.2885 -0.2495 0.3640 0.053 Uiso 0.60 1 d PG D 1
C147 C 0.33046(11) -0.2505(3) 0.35490(14) 0.047(2) Uani 0.60 1 d PGU D 1
H147 H 0.3211 -0.2518 0.3131 0.057 Uiso 0.60 1 d PG D 1
C148 C 0.36046(11) -0.2500(3) 0.38724(15) 0.047(2) Uani 0.60 1 d PGU D 1
H148 H 0.3733 -0.2499 0.3677 0.056 Uiso 0.60 1 d PG D 1
C149 C 0.41179(8) -0.2511(3) 0.4839(2) 0.0426(17) Uani 0.60 1 d PGU D 1
H14D H 0.4202 -0.2523 0.4555 0.064 Uiso 0.60 1 d PG D 1
H14E H 0.4189 -0.3041 0.5088 0.064 Uiso 0.60 1 d PG D 1
H14F H 0.4196 -0.1980 0.5086 0.064 Uiso 0.60 1 d PG D 1
C150 C 0.3393(2) -0.2495(7) 0.4442(5) 0.035(3) Uiso 0.30 1 d PGU E 2
H150 H 0.3182 -0.2495 0.4399 0.042 Uiso 0.30 1 d PG E 2
C151 C 0.3653(3) -0.2494(7) 0.5001(4) 0.068(6) Uiso 0.30 1 d PGU E 2
H151 H 0.3621 -0.2493 0.5340 0.082 Uiso 0.30 1 d PG E 2
C152 C 0.3961(2) -0.2495(7) 0.5064(4) 0.040(3) Uiso 0.30 1 d PGU E 2
H152 H 0.4139 -0.2494 0.5447 0.048 Uiso 0.30 1 d PG E 2
C153 C 0.4009(2) -0.2497(7) 0.4569(5) 0.049(4) Uiso 0.30 1 d PGU E 2
H153 H 0.4220 -0.2497 0.4612 0.059 Uiso 0.30 1 d PG E 2
C154 C 0.3748(3) -0.2498(8) 0.4009(4) 0.062(5) Uiso 0.30 1 d PGU E 2
H154 H 0.3781 -0.2499 0.3670 0.075 Uiso 0.30 1 d PG E 2
C155 C 0.3440(3) -0.2497(7) 0.3946(4) 0.057(4) Uiso 0.30 1 d PGU E 2
H155 H 0.3262 -0.2498 0.3564 0.068 Uiso 0.30 1 d PG E 2
C156 C 0.3370(5) -0.2490(13) 0.5009(8) 0.009(4) Uiso 0.10 1 d PGU F 3
H156 H 0.3284 -0.2492 0.5277 0.011 Uiso 0.10 1 d PG F 3
C157 C 0.3168(4) -0.2530(15) 0.4406(9) 0.073(10) Uiso 0.10 1 d PGU F 3
H157 H 0.2944 -0.2559 0.4263 0.088 Uiso 0.10 1 d PG F 3
C158 C 0.3295(5) -0.2526(16) 0.4013(7) 0.016(4) Uiso 0.10 1 d PGU F 3
H158 H 0.3157 -0.2553 0.3601 0.019 Uiso 0.10 1 d PG F 3
C159 C 0.3623(6) -0.2483(16) 0.4223(10) 0.061(8) Uiso 0.10 1 d PGU F 3
H159 H 0.3710 -0.2480 0.3954 0.074 Uiso 0.10 1 d PG F 3
C160 C 0.3825(4) -0.2443(17) 0.4826(11) 0.019(5) Uiso 0.10 1 d PGU F 3
H160 H 0.4050 -0.2413 0.4969 0.023 Uiso 0.10 1 d PG F 3
C161 C 0.3699(4) -0.2446(15) 0.5219(7) 0.056(10) Uiso 0.10 1 d PGU F 3
H161 H 0.3837 -0.2419 0.5631 0.068 Uiso 0.10 1 d PG F 3

loop_
_atom_site_aniso_label
_atom_site_aniso_U_11
_atom_site_aniso_U_22
_atom_site_aniso_U_33
_atom_site_aniso_U_23
_atom_site_aniso_U_13
_atom_site_aniso_U_12
Sm1 0.0356(3) 0.0366(3) 0.0798(4) -0.0101(3) 0.0316(3) -0.02021(19)
Sm2 0.0494(12) 0.0459(10) 0.104(2) 0.0075(12) 0.0451(13) 0.0178(9)
Sm3 0.126(3) 0.0487(16) 0.0451(15) -0.0150(12) 0.0175(18) 0.0432(19)
Sm4 0.115(3) 0.111(3) 0.139(4) -0.015(3) 0.092(3) -0.067(3)
Sm5 0.079(5) 0.120(6) 0.103(5) -0.025(5) 0.044(4) 0.057(4)
C1_1 0.058(4) 0.070(5) 0.122(6) -0.031(5) 0.052(4) -0.029(4)
C2_1 0.039(3) 0.047(4) 0.093(5) -0.006(4) 0.028(4) -0.011(3)
C3_1 0.067(5) 0.052(4) 0.134(7) -0.009(4) 0.044(5) -0.033(4)
C4_1 0.058(4) 0.020(3) 0.111(6) 0.000(3) 0.042(4) -0.008(3)
C5_1 0.076(5) 0.059(4) 0.085(5) -0.040(4) 0.031(4) -0.039(4)
C6_1 0.048(4) 0.050(4) 0.084(5) -0.018(4) 0.013(3) -0.020(3)
C7_1 0.052(4) 0.074(6) 0.079(6) -0.002(4) -0.004(4) 0.000(4)
C8_1 0.040(3) 0.052(4) 0.065(4) -0.008(3) 0.003(3) -0.014(3)
C9_1 0.027(3) 0.081(6) 0.113(7) 0.019(5) 0.027(4) -0.001(3)
C10_1 0.030(3) 0.070(5) 0.099(6) -0.012(5) 0.028(3) 0.005(3)
C11_1 0.057(4) 0.069(5) 0.140(7) 0.011(5) 0.080(5) 0.010(4)
C12_1 0.065(4) 0.048(4) 0.121(6) -0.009(4) 0.078(5) -0.006(3)
C13_1 0.070(4) 0.068(5) 0.137(7) 0.028(5) 0.083(5) 0.002(4)
C14_1 0.077(4) 0.041(4) 0.167(7) 0.013(4) 0.101(5) -0.002(3)
C15_1 0.058(4) 0.027(3) 0.106(5) 0.017(3) 0.047(4) -0.017(3)
C16_1 0.096(5) 0.040(3) 0.109(6) 0.032(4) 0.078(5) 0.012(3)
C17_1 0.073(4) 0.014(2) 0.081(5) 0.010(3) 0.031(4) 0.013(3)
C18_1 0.068(4) 0.018(2) 0.066(4) -0.012(2) 0.048(3) -0.009(2)
C19_1 0.064(4) 0.032(3) 0.053(3) -0.012(2) 0.035(3) -0.002(3)
C20_1 0.057(3) 0.025(2) 0.040(3) -0.006(2) 0.016(3) 0.010(2)
C21_1 0.050(4) 0.068(5) 0.059(4) -0.013(3) 0.021(3) 0.006(3)
C22_1 0.081(5) 0.089(6) 0.041(4) -0.030(4) -0.010(4) 0.026(5)
C23_1 0.061(5) 0.101(6) 0.042(4) -0.023(4) -0.010(3) 0.027(4)
C24_1 0.054(4) 0.112(6) 0.026(3) -0.008(4) -0.003(3) 0.014(4)
C25_1 0.072(5) 0.040(4) 0.068(5) 0.026(3) -0.021(4) -0.005(4)
C26_1 0.049(4) 0.052(4) 0.068(5) -0.011(4) -0.006(3) 0.024(3)
C27_1 0.036(3) 0.103(6) 0.090(6) 0.021(5) 0.007(4) 0.036(4)
C28_1 0.042(3) 0.069(4) 0.049(3) -0.007(3) 0.015(3) 0.030(3)
C29_1 0.087(5) 0.066(5) 0.126(7) 0.018(4) 0.079(5) 0.050(4)
C30_1 0.057(4) 0.051(4) 0.103(5) 0.004(4) 0.066(4) 0.018(3)
C31_1 0.112(6) 0.052(4) 0.069(4) 0.002(3) 0.071(4) 0.027(4)
C32_1 0.097(5) 0.056(4) 0.063(4) -0.003(3) 0.071(4) 0.003(4)
C33_1 0.125(6) 0.053(4) 0.105(5) 0.016(4) 0.105(5) 0.010(4)
C34_1 0.099(5) 0.067(4) 0.074(4) 0.015(3) 0.076(4) -0.010(4)
C35_1 0.136(7) 0.071(5) 0.058(4) 0.019(4) 0.077(4) 0.019(5)
C36_1 0.103(6) 0.052(4) 0.073(5) 0.037(4) 0.058(4) 0.015(4)
C37_1 0.105(5) 0.044(4) 0.045(3) 0.030(3) 0.045(4) 0.038(4)
C38_1 0.089(5) 0.037(3) 0.081(5) 0.026(3) 0.053(4) 0.032(3)
C39_1 0.044(3) 0.033(3) 0.062(4) 0.009(2) 0.031(3) 0.020(2)
C40_1 0.032(3) 0.028(3) 0.051(3) -0.008(2) 0.018(2) 0.012(2)
C41_1 0.057(3) 0.035(3) 0.053(3) 0.007(2) 0.037(3) 0.019(3)
C42_1 0.073(5) 0.044(3) 0.060(4) -0.005(3) 0.046(4) 0.010(3)
C43_1 0.077(5) 0.045(3) 0.039(3) -0.011(2) 0.032(3) 0.012(3)
C44_1 0.106(6) 0.047(4) 0.027(3) -0.003(3) 0.032(3) 0.009(4)
C45_1 0.082(5) 0.072(5) 0.025(3) -0.012(3) 0.017(3) -0.018(4)
C46_1 0.089(6) 0.102(6) 0.019(3) 0.008(3) -0.003(3) 0.027(5)
C47_1 0.105(6) 0.076(5) 0.050(4) 0.045(4) 0.042(4) 0.034(4)
C48_1 0.096(5) 0.042(3) 0.049(4) 0.022(3) 0.041(4) 0.028(3)
C49_1 0.076(4) 0.070(4) 0.043(3) 0.024(3) 0.020(3) 0.043(4)
C50_1 0.065(4) 0.042(3) 0.046(3) 0.014(3) 0.015(3) 0.028(3)
C51_1 0.054(4) 0.016(2) 0.080(5) 0.010(3) 0.028(3) 0.015(2)
C52_1 0.073(4) 0.019(2) 0.093(5) -0.004(3) 0.041(4) 0.017(3)
C53_1 0.062(4) 0.026(3) 0.084(4) -0.009(3) 0.044(4) 0.016(3)
C54_1 0.109(6) 0.059(4) 0.075(5) -0.017(4) 0.075(5) 0.007(4)
C55_1 0.088(5) 0.091(6) 0.046(4) -0.033(4) 0.027(4) 0.035(4)
C56_1 0.081(5) 0.058(4) 0.023(2) -0.015(2) 0.027(3) -0.005(4)
C57_1 0.130(7) 0.069(5) 0.027(3) 0.004(3) 0.040(4) 0.041(5)
C58_1 0.086(5) 0.092(6) 0.030(3) 0.005(3) 0.032(4) -0.005(5)
C59_1 0.066(4) 0.066(4) 0.024(3) 0.008(3) 0.003(3) 0.028(3)
C60_1 0.081(5) 0.084(5) 0.020(3) 0.009(3) 0.001(3) 0.037(4)
C61_1 0.039(3) 0.074(4) 0.037(3) 0.002(3) 0.001(2) 0.031(3)
C62_1 0.038(3) 0.043(3) 0.046(3) -0.002(2) 0.010(3) 0.017(3)
C63_1 0.040(3) 0.048(4) 0.071(5) -0.001(3) 0.024(3) 0.013(3)
C64_1 0.040(3) 0.048(4) 0.085(5) -0.001(3) 0.033(4) 0.010(3)
C65_1 0.059(4) 0.060(4) 0.099(5) -0.012(4) 0.056(4) 0.010(3)
C66_1 0.069(4) 0.052(4) 0.060(4) 0.000(3) 0.054(4) 0.002(3)
C67_1 0.099(6) 0.061(4) 0.080(5) 0.009(3) 0.082(5) 0.007(4)
C68_1 0.086(5) 0.061(4) 0.036(3) 0.012(3) 0.044(3) 0.008(4)
C69_1 0.091(5) 0.059(4) 0.041(3) 0.024(3) 0.050(3) 0.012(4)
C70_1 0.120(7) 0.040(3) 0.076(4) 0.019(3) 0.079(5) -0.004(4)
C71_1 0.104(6) 0.044(4) 0.086(5) 0.024(4) 0.041(5) -0.014(4)
C72_1 0.088(5) 0.034(3) 0.121(6) 0.044(4) 0.075(5) 0.014(3)
C73_1 0.081(5) 0.015(2) 0.090(5) 0.012(3) 0.044(4) 0.001(3)
C74_1 0.081(5) 0.028(3) 0.107(6) -0.012(3) 0.068(4) -0.013(3)
C75_1 0.080(5) 0.022(3) 0.095(6) -0.027(3) 0.016(4) 0.001(3)
C76_1 0.101(5) 0.034(3) 0.046(3) -0.022(3) 0.037(4) -0.006(3)
C77_1 0.062(4) 0.065(4) 0.041(3) -0.042(3) 0.016(3) -0.038(3)
C78_1 0.055(4) 0.098(6) 0.028(3) -0.023(3) -0.002(3) 0.012(4)
C79_1 0.049(4) 0.095(5) 0.012(2) -0.016(3) 0.001(2) -0.003(4)
C80_1 0.045(4) 0.076(5) 0.048(4) -0.024(4) -0.008(3) -0.004(4)
C81_1 0.048(4) 0.099(6) 0.056(4) -0.037(4) -0.015(4) 0.032(4)
C82_1 0.035(3) 0.095(6) 0.068(5) -0.003(5) 0.008(3) -0.003(4)
C83_1 0.029(3) 0.067(4) 0.095(6) -0.010(4) 0.026(3) -0.005(3)
C84_1 0.035(3) 0.075(5) 0.117(7) -0.027(5) 0.044(4) -0.006(3)
C85_1 0.064(4) 0.055(4) 0.114(6) -0.006(4) 0.067(4) -0.022(3)
C86_1 0.090(5) 0.074(5) 0.104(6) 0.021(4) 0.077(5) -0.023(4)
C87_1 0.065(4) 0.052(4) 0.127(7) -0.023(4) 0.064(5) -0.031(3)
C88_1 0.045(4) 0.085(5) 0.099(6) -0.050(5) 0.035(4) -0.037(4)
C89_1 0.049(4) 0.067(5) 0.065(5) -0.012(4) 0.003(3) -0.035(3)
C90_1 0.048(4) 0.073(5) 0.069(5) -0.042(4) 0.016(3) -0.018(3)
C91_1 0.103(6) 0.027(3) 0.103(6) -0.012(3) 0.068(5) -0.023(3)
C92_1 0.076(4) 0.049(4) 0.093(5) -0.027(3) 0.065(4) -0.043(3)
Ni1 0.01682(19) 0.01067(18) 0.01441(18) -0.00061(11) 0.00867(14) 0.00024(11)
N1 0.0200(11) 0.0144(11) 0.0201(11) -0.0023(8) 0.0119(9) 0.0004(8)
N2 0.0198(11) 0.0129(10) 0.0179(11) 0.0000(8) 0.0100(9) 0.0019(8)
N3 0.0186(11) 0.0131(10) 0.0175(10) -0.0002(8) 0.0110(9) -0.0004(8)
N4 0.0198(11) 0.0108(10) 0.0195(11) -0.0012(8) 0.0110(9) -0.0003(8)
C93 0.0223(13) 0.0182(13) 0.0265(15) -0.0023(11) 0.0151(12) -0.0047(10)
C94 0.0195(13) 0.0192(13) 0.0234(14) -0.0023(10) 0.0116(11) -0.0038(10)
C95 0.0236(14) 0.0207(14) 0.0294(16) -0.0037(11) 0.0169(12) -0.0025(11)
C96 0.0227(14) 0.0217(14) 0.0277(15) -0.0021(11) 0.0161(12) 0.0001(11)
C97 0.0204(13) 0.0175(13) 0.0215(13) -0.0018(10) 0.0116(11) 0.0009(10)
C98 0.0243(14) 0.0172(13) 0.0219(14) 0.0000(10) 0.0130(12) 0.0044(11)
C99 0.0216(13) 0.0131(12) 0.0208(13) -0.0008(9) 0.0115(11) 0.0023(10)
C100 0.0296(15) 0.0139(12) 0.0225(14) -0.0005(10) 0.0148(12) 0.0038(11)
C101 0.0305(15) 0.0123(12) 0.0243(14) -0.0009(10) 0.0158(12) -0.0005(11)
C102 0.0262(14) 0.0133(12) 0.0192(13) -0.0017(9) 0.0132(11) -0.0020(10)
C103 0.0217(13) 0.0181(13) 0.0207(13) -0.0010(10) 0.0125(11) -0.0029(10)
C104 0.0204(13) 0.0154(12) 0.0184(13) -0.0004(9) 0.0108(11) -0.0022(10)
C105 0.0205(13) 0.0204(13) 0.0180(13) -0.0017(10) 0.0120(11) -0.0017(10)
C106 0.0205(13) 0.0207(14) 0.0193(13) 0.0003(10) 0.0124(11) 0.0018(11)
C107 0.0209(13) 0.0172(13) 0.0179(13) 0.0018(9) 0.0114(11) 0.0028(10)
C108 0.0237(13) 0.0141(12) 0.0206(13) -0.0004(10) 0.0138(11) 0.0036(10)
C109 0.0229(13) 0.0140(12) 0.0163(12) 0.0016(9) 0.0096(11) 0.0026(10)
C110 0.0295(15) 0.0116(12) 0.0215(14) 0.0004(10) 0.0145(12) -0.0006(10)
C111 0.0250(14) 0.0145(12) 0.0214(14) -0.0019(10) 0.0116(11) -0.0030(10)
C112 0.0229(13) 0.0134(12) 0.0201(13) -0.0020(10) 0.0109(11) -0.0025(10)
C113 0.0286(16) 0.0268(16) 0.0408(19) -0.0050(14) 0.0238(15) -0.0068(13)
C114 0.0255(17) 0.039(2) 0.050(2) -0.0026(17) 0.0145(16) -0.0107(15)
C115 0.0280(16) 0.0282(16) 0.0377(18) -0.0023(13) 0.0216(14) 0.0032(13)
C116 0.0257(17) 0.044(2) 0.043(2) -0.0036(17) 0.0138(16) 0.0108(15)
C117 0.0363(18) 0.0177(14) 0.0329(17) -0.0014(12) 0.0199(15) 0.0030(12)
C118 0.048(2) 0.035(2) 0.038(2) 0.0081(16) 0.0187(18) 0.0240(18)
C119 0.0427(19) 0.0141(13) 0.0359(18) -0.0018(12) 0.0245(16) -0.0035(13)
C120 0.063(3) 0.0265(18) 0.041(2) 0.0107(15) 0.030(2) -0.0029(17)
C121 0.0241(14) 0.0241(14) 0.0259(15) -0.0029(11) 0.0156(12) -0.0046(12)
C122 0.0388(18) 0.0303(17) 0.0276(16) 0.0035(13) 0.0191(15) -0.0098(14)
C123 0.0224(14) 0.0240(14) 0.0256(15) 0.0010(11) 0.0149(12) 0.0043(11)
C124 0.0367(18) 0.0300(17) 0.0296(17) -0.0021(13) 0.0201(15) 0.0106(14)
C125 0.0374(17) 0.0134(13) 0.0340(17) 0.0020(11) 0.0216(15) 0.0047(12)
C126 0.051(2) 0.0268(17) 0.0358(19) -0.0093(14) 0.0244(17) 0.0042(16)
C127 0.0344(17) 0.0164(14) 0.0333(17) -0.0007(12) 0.0194(14) -0.0045(12)
C128 0.045(2) 0.0302(19) 0.042(2) -0.0039(16) 0.0156(18) -0.0172(17)
C129 0.054(4) 0.038(3) 0.030(3) -0.002(2) 0.006(3) 0.006(3)
C130 0.054(4) 0.023(4) 0.028(3) -0.005(2) 0.009(3) 0.007(3)
C131 0.072(5) 0.061(5) 0.039(4) -0.004(3) 0.016(4) 0.025(4)
C132 0.076(6) 0.038(4) 0.041(4) 0.007(3) 0.005(4) 0.010(4)
C133 0.050(4) 0.046(4) 0.063(5) 0.011(4) -0.005(4) -0.002(4)
C134 0.041(5) 0.043(5) 0.051(6) 0.000(4) -0.004(5) 0.011(4)
C135 0.077(7) 0.042(4) 0.038(4) -0.001(3) 0.003(4) 0.020(4)
C136 0.040(5) 0.031(5) 0.023(4) 0.000(4) 0.000(4) -0.015(4)
C137 0.059(11) 0.079(11) 0.043(10) 0.005(9) 0.013(9) -0.034(9)
C138 0.039(6) 0.048(7) 0.041(6) -0.008(5) 0.008(5) -0.005(5)
C139 0.057(8) 0.039(7) 0.029(6) 0.000(5) -0.001(6) -0.016(6)
C140 0.038(6) 0.047(7) 0.028(5) -0.002(5) 0.005(4) -0.015(5)
C141 0.059(7) 0.006(5) 0.031(5) -0.005(4) 0.010(5) -0.008(5)
C142 0.067(11) 0.056(9) 0.042(8) 0.005(7) 0.003(7) -0.037(8)
C143 0.028(3) 0.019(3) 0.053(4) -0.001(2) 0.020(3) -0.0025(19)
C144 0.043(3) 0.013(2) 0.043(4) -0.0003(19) 0.031(3) -0.0011(19)
C145 0.025(3) 0.047(4) 0.051(4) -0.001(3) 0.015(3) -0.003(3)
C146 0.046(4) 0.040(4) 0.035(3) 0.000(3) 0.009(3) -0.003(3)
C147 0.095(6) 0.017(3) 0.028(3) -0.004(2) 0.026(4) -0.008(3)
C148 0.062(5) 0.028(3) 0.030(3) 0.000(2) 0.003(3) -0.003(3)
C149 0.045(4) 0.049(5) 0.029(3) 0.000(3) 0.013(3) -0.004(3)

loop_
_atom_type_symbol
_atom_type_description
_atom_type_scat_dispersion_real
_atom_type_scat_dispersion_imag
_atom_type_scat_source
C C 0.0033 0.0016 'International Tables Vol C Tables 4.2.6.8 and 6.1.1.4'
H H 0.0000 0.0000 'International Tables Vol C Tables 4.2.6.8 and 6.1.1.4'
N N 0.0061 0.0033 'International Tables Vol C Tables 4.2.6.8 and 6.1.1.4'
Ni Ni 0.3393 1.1124 'International Tables Vol C Tables 4.2.6.8 and 6.1.1.4'
Sm Sm -0.1638 3.4418 'International Tables Vol C Tables 4.2.6.8 and 6.1.1.4'

loop_
_geom_angle_atom_site_label_1
_geom_angle_atom_site_label_2
_geom_angle_atom_site_label_3
_geom_angle
C2_1 Sm1 C1_1 32.5(3)
C1_1 Sm1 C13_1 35.1(3)
C2_1 Sm1 C14_1 62.2(3)
C1_1 Sm1 C14_1 53.6(3)
C2_1 Sm1 C3_1 31.7(3)
C1_1 Sm1 C3_1 56.9(3)
C14_1 Sm1 C13_1 28.0(2)
C3_1 Sm1 C13_1 66.3(3)
C14_1 Sm1 C3_1 52.2(3)
C2_1 Sm1 C13_1 59.2(3)
C2_1 Sm1 C15_1 56.6(3)
C1_1 Sm1 C15_1 65.5(3)
C14_1 Sm1 C15_1 27.3(2)
C3_1 Sm1 C15_1 32.5(3)
C13_1 Sm1 C15_1 52.7(2)
C2_1 Sm1 C9_1 54.0(3)
C1_1 Sm1 C9_1 29.5(3)
C14_1 Sm1 C9_1 78.2(3)
C3_1 Sm1 C9_1 83.9(3)
C13_1 Sm1 C9_1 52.4(3)
C15_1 Sm1 C9_1 94.6(3)
C2_1 Sm1 C6_1 30.2(3)
C1_1 Sm1 C6_1 54.7(3)
C14_1 Sm1 C6_1 92.1(3)
C3_1 Sm1 C6_1 49.4(3)
C13_1 Sm1 C6_1 87.5(3)
C15_1 Sm1 C6_1 81.1(3)
C9_1 Sm1 C6_1 61.2(3)
C28_1 Sm2 C50_1 37.9(3)
C9_1 C1_1 C2_1 120.6(10)
C9_1 C1_1 C13_1 109.5(8)
C2_1 C1_1 C13_1 118.7(9)
C9_1 C1_1 Sm1 85.8(5)
C2_1 C1_1 Sm1 73.2(4)
C13_1 C1_1 Sm1 77.8(4)
C1_1 C2_1 C6_1 121.4(8)
C1_1 C2_1 C3_1 122.1(10)
C6_1 C2_1 C3_1 107.6(8)
C1_1 C2_1 Sm1 74.3(4)
C6_1 C2_1 Sm1 86.4(4)
C3_1 C2_1 Sm1 80.3(4)
C4_1 C3_1 C2_1 113.0(9)
C4_1 C3_1 C15_1 116.0(8)
C2_1 C3_1 C15_1 117.3(8)
C4_1 C3_1 Sm1 87.1(4)
C2_1 C3_1 Sm1 68.0(4)
C15_1 C3_1 Sm1 77.8(4)
C3_1 C4_1 C18_1 133.2(9)
C3_1 C4_1 C5_1 103.7(8)
C18_1 C4_1 C5_1 116.9(7)
C3_1 C4_1 Sm1 65.4(4)
C18_1 C4_1 Sm1 98.8(4)
C5_1 C4_1 Sm1 80.0(4)
C21_1 C5_1 C6_1 118.7(9)
C21_1 C5_1 C4_1 121.3(8)
C6_1 C5_1 C4_1 109.3(8)
C2_1 C6_1 C5_1 105.9(8)
C2_1 C6_1 C7_1 120.0(8)
C5_1 C6_1 C7_1 120.6(9)
C2_1 C6_1 Sm1 63.4(4)
C5_1 C6_1 Sm1 85.5(4)
C7_1 C6_1 Sm1 83.7(4)
C8_1 C7_1 C23_1 124.6(10)
C8_1 C7_1 C6_1 115.7(11)
C23_1 C7_1 C6_1 115.7(10)
C8_1 C7_1 Sm1 76.8(5)
C23_1 C7_1 Sm1 105.4(5)
C6_1 C7_1 Sm1 67.3(4)
C7_1 C8_1 C26_1 118.2(9)
C7_1 C8_1 C9_1 127.6(9)
C26_1 C8_1 C9_1 105.4(7)
C7_1 C8_1 Sm1 78.9(5)
C26_1 C8_1 Sm1 98.1(3)
C9_1 C8_1 Sm1 67.2(4)
C1_1 C9_1 C10_1 135.1(10)
C1_1 C9_1 C8_1 114.2(9)
C10_1 C9_1 C8_1 102.1(8)
C1_1 C9_1 Sm1 64.6(4)
C10_1 C9_1 Sm1 96.6(4)
C8_1 C9_1 Sm1 82.3(4)
C27_1 C10_1 C9_1 113.6(10)
C27_1 C10_1 C11_1 120.1(9)
C9_1 C10_1 C11_1 113.0(9)
C30_1 C11_1 C12_1 133.5(11)
C30_1 C11_1 C10_1 111.9(8)
C12_1 C11_1 C10_1 107.7(9)
C13_1 C12_1 C11_1 141.0(10)
C13_1 C12_1 C33_1 101.3(8)
C11_1 C12_1 C33_1 109.5(8)
C14_1 C13_1 C12_1 125.5(11)
C14_1 C13_1 C1_1 108.8(9)
C12_1 C13_1 C1_1 113.7(8)
C14_1 C13_1 Sm1 74.7(4)
C12_1 C13_1 Sm1 92.0(4)
C1_1 C13_1 Sm1 67.1(4)
C15_1 C14_1 C13_1 140.8(12)
C15_1 C14_1 C34_1 115.9(8)
C13_1 C14_1 C34_1 98.5(8)
C15_1 C14_1 Sm1 82.1(4)
C13_1 C14_1 Sm1 77.3(5)
C34_1 C14_1 Sm1 93.8(3)
C14_1 C15_1 C16_1 128.6(9)
C14_1 C15_1 C3_1 112.2(9)
C16_1 C15_1 C3_1 108.7(7)
C14_1 C15_1 Sm1 70.7(4)
C16_1 C15_1 Sm1 96.7(3)
C3_1 C15_1 Sm1 69.7(4)
C17_1 C16_1 C15_1 130.2(9)
C17_1 C16_1 C36_1 107.2(8)
C15_1 C16_1 C36_1 114.8(7)
C16_1 C17_1 C18_1 119.4(7)
C16_1 C17_1 C38_1 109.5(8)
C18_1 C17_1 C38_1 117.9(7)
C4_1 C18_1 C17_1 110.4(7)
C4_1 C18_1 C19_1 122.0(7)
C17_1 C18_1 C19_1 123.0(7)
C20_1 C19_1 C18_1 121.3(7)
C20_1 C19_1 C40_1 119.9(6)
C18_1 C19_1 C40_1 116.2(6)
C19_1 C20_1 C21_1 119.8(7)
C19_1 C20_1 C43_1 119.1(6)
C21_1 C20_1 C43_1 116.3(6)
C22_1 C21_1 C5_1 117.1(9)
C22_1 C21_1 C20_1 122.5(9)
C5_1 C21_1 C20_1 117.8(8)
C21_1 C22_1 C23_1 125.8(11)
C21_1 C22_1 C45_1 120.4(9)
C23_1 C22_1 C45_1 103.1(10)
C24_1 C23_1 C7_1 116.4(9)
C24_1 C23_1 C22_1 111.7(11)
C7_1 C23_1 C22_1 119.0(11)
C23_1 C24_1 C46_1 110.1(10)
C23_1 C24_1 C25_1 122.3(10)
C46_1 C24_1 C25_1 120.7(10)
C26_1 C25_1 C49_1 121.0(10)
C26_1 C25_1 C24_1 117.0(8)
C49_1 C25_1 C24_1 116.1(10)
C25_1 C26_1 C27_1 126.2(9)
C25_1 C26_1 C8_1 120.0(8)
C27_1 C26_1 C8_1 102.3(9)
C10_1 C27_1 C26_1 116.2(11)
C10_1 C27_1 C28_1 124.1(10)
C26_1 C27_1 C28_1 115.5(9)
C50_1 C28_1 C29_1 121.2(7)
C50_1 C28_1 C27_1 118.0(7)
C29_1 C28_1 C27_1 110.9(8)
C30_1 C29_1 C53_1 112.2(9)
C30_1 C29_1 C28_1 122.6(9)
C53_1 C29_1 C28_1 116.1(8)
C11_1 C30_1 C29_1 128.3(9)
C11_1 C30_1 C31_1 117.0(8)
C29_1 C30_1 C31_1 104.0(8)
C54_1 C31_1 C32_1 133.3(10)
C54_1 C31_1 C30_1 108.9(8)
C32_1 C31_1 C30_1 109.8(8)
C33_1 C32_1 C31_1 131.9(10)
C33_1 C32_1 C57_1 112.0(8)
C31_1 C32_1 C57_1 108.5(8)
C32_1 C33_1 C34_1 135.5(10)
C32_1 C33_1 C12_1 118.2(8)
C34_1 C33_1 C12_1 100.8(8)
C33_1 C34_1 C35_1 113.8(8)
C33_1 C34_1 C14_1 112.9(8)
C35_1 C34_1 C14_1 121.0(7)
C58_1 C35_1 C36_1 124.3(9)
C58_1 C35_1 C34_1 117.4(8)
C36_1 C35_1 C34_1 114.0(9)
C35_1 C36_1 C37_1 117.9(9)
C35_1 C36_1 C16_1 122.9(9)
C37_1 C36_1 C16_1 107.5(7)
C60_1 C37_1 C36_1 120.4(7)
C60_1 C37_1 C38_1 122.9(8)
C36_1 C37_1 C38_1 106.0(8)
C39_1 C38_1 C17_1 123.3(8)
C39_1 C38_1 C37_1 120.7(8)
C17_1 C38_1 C37_1 109.7(7)
C38_1 C39_1 C62_1 115.9(7)
C38_1 C39_1 C40_1 119.0(7)
C62_1 C39_1 C40_1 118.9(6)
C41_1 C40_1 C19_1 119.3(6)
C41_1 C40_1 C39_1 117.1(6)
C19_1 C40_1 C39_1 118.5(6)
C40_1 C41_1 C42_1 121.0(6)
C40_1 C41_1 C64_1 122.1(6)
C42_1 C41_1 C64_1 108.9(6)
C43_1 C42_1 C41_1 120.6(6)
C43_1 C42_1 C66_1 122.6(7)
C41_1 C42_1 C66_1 107.2(7)
C42_1 C43_1 C44_1 115.7(7)
C42_1 C43_1 C20_1 119.2(6)
C44_1 C43_1 C20_1 120.7(7)
C45_1 C44_1 C43_1 117.7(8)
C45_1 C44_1 C68_1 114.9(7)
C43_1 C44_1 C68_1 120.4(8)
C22_1 C45_1 C44_1 121.1(8)
C22_1 C45_1 C46_1 108.5(9)
C44_1 C45_1 C46_1 122.3(8)
C47_1 C46_1 C24_1 125.7(10)
C47_1 C46_1 C45_1 119.4(10)
C24_1 C46_1 C45_1 105.5(11)
C46_1 C47_1 C69_1 116.4(9)
C46_1 C47_1 C48_1 118.8(9)
C69_1 C47_1 C48_1 119.9(9)
C72_1 C48_1 C47_1 117.9(8)
C72_1 C48_1 C49_1 120.2(7)
C47_1 C48_1 C49_1 118.4(8)
C50_1 C49_1 C25_1 119.5(9)
C50_1 C49_1 C48_1 117.7(8)
C25_1 C49_1 C48_1 120.0(8)
C51_1 C50_1 C28_1 117.8(7)
C51_1 C50_1 C49_1 120.0(8)
C28_1 C50_1 C49_1 118.6(7)
C50_1 C51_1 C73_1 123.6(7)
C50_1 C51_1 C52_1 119.7(7)
C73_1 C51_1 C52_1 105.9(7)
C53_1 C52_1 C75_1 125.3(9)
C53_1 C52_1 C51_1 118.9(7)
C75_1 C52_1 C51_1 104.4(7)
C52_1 C53_1 C29_1 125.2(8)
C52_1 C53_1 C54_1 121.0(8)
C29_1 C53_1 C54_1 102.5(7)
C31_1 C54_1 C55_1 119.1(9)
C31_1 C54_1 C53_1 111.7(8)
C55_1 C54_1 C53_1 116.7(7)
C54_1 C55_1 C76_1 120.6(8)
C54_1 C55_1 C56_1 121.0(9)
C76_1 C55_1 C56_1 106.4(7)
C78_1 C56_1 C57_1 121.6(8)
C78_1 C56_1 C55_1 108.6(8)
C57_1 C56_1 C55_1 121.6(8)
C56_1 C57_1 C58_1 123.4(10)
C56_1 C57_1 C32_1 116.1(7)
C58_1 C57_1 C32_1 116.3(9)
C35_1 C58_1 C57_1 124.9(10)
C35_1 C58_1 C59_1 117.7(8)
C57_1 C58_1 C59_1 113.2(8)
C79_1 C59_1 C60_1 116.4(9)
C79_1 C59_1 C58_1 125.6(7)
C60_1 C59_1 C58_1 114.8(8)
C37_1 C60_1 C61_1 113.9(7)
C37_1 C60_1 C59_1 124.6(9)
C61_1 C60_1 C59_1 116.2(9)
C62_1 C61_1 C81_1 108.8(7)
C62_1 C61_1 C60_1 119.1(7)
C81_1 C61_1 C60_1 123.4(7)
C39_1 C62_1 C61_1 122.8(7)
C39_1 C62_1 C63_1 119.7(6)
C61_1 C62_1 C63_1 106.8(7)
C64_1 C63_1 C62_1 122.9(7)
C64_1 C63_1 C82_1 117.3(8)
C62_1 C63_1 C82_1 108.4(7)
C63_1 C64_1 C41_1 118.6(7)
C63_1 C64_1 C65_1 124.0(7)
C41_1 C64_1 C65_1 105.2(7)
C84_1 C65_1 C66_1 123.5(8)
C84_1 C65_1 C64_1 113.2(9)
C66_1 C65_1 C64_1 110.9(7)
C67_1 C66_1 C65_1 122.4(8)
C67_1 C66_1 C42_1 119.5(8)
C65_1 C66_1 C42_1 107.7(7)
C66_1 C67_1 C68_1 121.6(8)
C66_1 C67_1 C86_1 118.0(10)
C68_1 C67_1 C86_1 107.7(7)
C69_1 C68_1 C67_1 112.9(8)
C69_1 C68_1 C44_1 118.0(8)
C67_1 C68_1 C44_1 119.3(7)
C68_1 C69_1 C47_1 125.4(8)
C68_1 C69_1 C70_1 106.6(8)
C47_1 C69_1 C70_1 117.9(7)
C71_1 C70_1 C69_1 128.2(9)
C71_1 C70_1 C86_1 114.6(9)
C69_1 C70_1 C86_1 107.4(7)
C92_1 C71_1 C70_1 129.8(10)
C92_1 C71_1 C72_1 116.8(9)
C70_1 C71_1 C72_1 109.8(9)
C48_1 C72_1 C73_1 116.9(7)
C48_1 C72_1 C71_1 124.2(8)
C73_1 C72_1 C71_1 114.0(9)
C51_1 C73_1 C74_1 109.8(7)
C51_1 C73_1 C72_1 120.7(8)
C74_1 C73_1 C72_1 123.6(8)
C75_1 C74_1 C73_1 110.1(7)
C75_1 C74_1 C91_1 118.4(8)
C73_1 C74_1 C91_1 121.1(7)
C74_1 C75_1 C76_1 123.6(8)
C74_1 C75_1 C52_1 109.7(8)
C76_1 C75_1 C52_1 114.1(9)
C75_1 C76_1 C55_1 122.2(8)
C75_1 C76_1 C77_1 118.3(7)
C55_1 C76_1 C77_1 108.3(7)
C78_1 C77_1 C76_1 105.4(7)
C78_1 C77_1 C90_1 125.3(7)
C76_1 C77_1 C90_1 116.7(8)
C56_1 C78_1 C77_1 111.0(7)
C56_1 C78_1 C79_1 118.9(8)
C77_1 C78_1 C79_1 122.4(8)
C59_1 C79_1 C80_1 130.8(8)
C59_1 C79_1 C78_1 116.6(8)
C80_1 C79_1 C78_1 109.7(8)
C81_1 C80_1 C89_1 112.1(10)
C81_1 C80_1 C79_1 113.5(10)
C89_1 C80_1 C79_1 127.4(8)
C82_1 C81_1 C80_1 123.4(12)
C82_1 C81_1 C61_1 109.3(7)
C80_1 C81_1 C61_1 118.9(10)
C83_1 C82_1 C81_1 123.5(10)
C83_1 C82_1 C63_1 120.0(9)
C81_1 C82_1 C63_1 106.4(8)
C84_1 C83_1 C82_1 118.4(9)
C84_1 C83_1 C88_1 111.3(9)
C82_1 C83_1 C88_1 116.3(9)
C83_1 C84_1 C65_1 126.9(10)
C83_1 C84_1 C85_1 107.1(8)
C65_1 C84_1 C85_1 113.8(10)
C86_1 C85_1 C87_1 118.0(9)
C86_1 C85_1 C84_1 122.0(9)
C87_1 C85_1 C84_1 106.6(9)
C85_1 C86_1 C67_1 120.1(9)
C85_1 C86_1 C70_1 123.8(10)
C67_1 C86_1 C70_1 105.1(8)
C88_1 C87_1 C85_1 108.6(8)
C88_1 C87_1 C92_1 122.5(8)
C85_1 C87_1 C92_1 119.7(9)
C89_1 C88_1 C87_1 127.0(9)
C89_1 C88_1 C83_1 117.7(11)
C87_1 C88_1 C83_1 106.2(8)
C88_1 C89_1 C80_1 126.8(9)
C88_1 C89_1 C90_1 109.8(9)
C80_1 C89_1 C90_1 118.9(8)
C91_1 C90_1 C77_1 125.8(8)
C91_1 C90_1 C89_1 119.9(8)
C77_1 C90_1 C89_1 110.0(8)
C90_1 C91_1 C92_1 131.1(9)
C90_1 C91_1 C74_1 116.6(8)
C92_1 C91_1 C74_1 105.0(8)
C71_1 C92_1 C91_1 135.0(9)
C71_1 C92_1 C87_1 113.9(8)
C91_1 C92_1 C87_1 104.1(8)
C2_2 C1_2 C9_2 125.4
C2_2 C1_2 C13_2 115.3
C9_2 C1_2 C13_2 107.3
C2_2 C1_2 Sm1 83.27(14)
C9_2 C1_2 Sm1 60.09(13)
C13_2 C1_2 Sm1 94.67(13)
C1_2 C2_2 C3_2 130.0
C1_2 C2_2 C6_2 120.7
C3_2 C2_2 C6_2 100.3
C1_2 C2_2 Sm1 70.61(13)
C3_2 C2_2 Sm1 103.24(11)
C6_2 C2_2 Sm1 68.79(14)
C4_2 C3_2 C2_2 118.8
C4_2 C3_2 C15_2 116.1
C2_2 C3_2 C15_2 113.3
C3_2 C4_2 C18_2 135.7
C3_2 C4_2 C5_2 104.3
C18_2 C4_2 C5_2 112.1
C6_2 C5_2 C21_2 121.1
C6_2 C5_2 C4_2 108.5
C21_2 C5_2 C4_2 120.4
C5_2 C6_2 C7_2 124.3
C5_2 C6_2 C2_2 107.7
C7_2 C6_2 C2_2 116.8
C5_2 C6_2 Sm1 99.91(12)
C7_2 C6_2 Sm1 59.61(14)
C2_2 C6_2 Sm1 79.86(14)
C8_2 C7_2 C23_2 116.5
C8_2 C7_2 C6_2 117.9
C23_2 C7_2 C6_2 120.0
C8_2 C7_2 Sm1 63.75(15)
C23_2 C7_2 Sm1 92.24(16)
C6_2 C7_2 Sm1 90.31(17)
C7_2 C8_2 C26_2 124.1
C7_2 C8_2 C9_2 130.0
C26_2 C8_2 C9_2 98.1
C7_2 C8_2 Sm1 85.34(18)
C26_2 C8_2 Sm1 76.90(19)
C9_2 C8_2 Sm1 79.00(18)
C10_2 C9_2 C1_2 138.6
C10_2 C9_2 C8_2 104.7
C1_2 C9_2 C8_2 109.1
C10_2 C9_2 Sm1 85.56(17)
C1_2 C9_2 Sm1 90.12(17)
C8_2 C9_2 Sm1 61.22(16)
C9_2 C10_2 C27_2 118.4
C9_2 C10_2 C11_2 114.3
C27_2 C10_2 C11_2 113.2
C9_2 C10_2 Sm1 65.78(15)
C27_2 C10_2 Sm1 71.50(15)
C11_2 C10_2 Sm1 97.12(14)
C30_2 C11_2 C12_2 126.9
C30_2 C11_2 C10_2 116.9
C12_2 C11_2 C10_2 108.4
C13_2 C12_2 C11_2 134.5
C13_2 C12_2 C33_2 101.8
C11_2 C12_2 C33_2 115.6
C14_2 C13_2 C12_2 120.4
C14_2 C13_2 C1_2 113.6
C12_2 C13_2 C1_2 116.9
C15_2 C14_2 C13_2 134.7
C15_2 C14_2 C34_2 117.5
C13_2 C14_2 C34_2 98.6
C14_2 C15_2 C16_2 128.7
C14_2 C15_2 C3_2 112.8
C16_2 C15_2 C3_2 109.1
C15_2 C16_2 C17_2 130.2
C15_2 C16_2 C36_2 115.7
C17_2 C16_2 C36_2 108.0
C16_2 C17_2 C18_2 121.5
C16_2 C17_2 C38_2 111.9
C18_2 C17_2 C38_2 113.4
C19_2 C18_2 C4_2 125.8
C19_2 C18_2 C17_2 124.6
C4_2 C18_2 C17_2 105.0
C18_2 C19_2 C20_2 121.1
C18_2 C19_2 C40_2 116.8
C20_2 C19_2 C40_2 118.9
C19_2 C20_2 C21_2 118.2
C19_2 C20_2 C43_2 116.6
C21_2 C20_2 C43_2 119.9
C22_2 C21_2 C20_2 117.9
C22_2 C21_2 C5_2 118.5
C20_2 C21_2 C5_2 121.5
C45_2 C22_2 C21_2 125.0
C45_2 C22_2 C23_2 106.6
C21_2 C22_2 C23_2 116.5
C24_2 C23_2 C7_2 124.8
C24_2 C23_2 C22_2 105.1
C7_2 C23_2 C22_2 117.4
C24_2 C23_2 Sm1 80.85(15)
C7_2 C23_2 Sm1 59.42(13)
C22_2 C23_2 Sm1 99.98(12)
C23_2 C24_2 C25_2 122.1
C23_2 C24_2 C46_2 111.6
C25_2 C24_2 C46_2 118.1
C23_2 C24_2 Sm1 73.50(14)
C25_2 C24_2 Sm1 64.64(14)
C46_2 C24_2 Sm1 108.04(11)
C26_2 C25_2 C24_2 115.1
C26_2 C25_2 C49_2 120.5
C24_2 C25_2 C49_2 118.6
C26_2 C25_2 Sm1 63.14(13)
C24_2 C25_2 Sm1 86.00(15)
C49_2 C25_2 Sm1 96.60(14)
C27_2 C26_2 C25_2 121.3
C27_2 C26_2 C8_2 110.8
C25_2 C26_2 C8_2 115.6
C27_2 C26_2 Sm1 83.38(17)
C25_2 C26_2 Sm1 85.61(16)
C8_2 C26_2 Sm1 64.80(16)
C10_2 C27_2 C26_2 106.8
C10_2 C27_2 C28_2 128.8
C26_2 C27_2 C28_2 120.6
C10_2 C27_2 Sm1 79.71(15)
C26_2 C27_2 Sm1 64.96(15)
C28_2 C27_2 Sm1 102.74(14)
C29_2 C28_2 C50_2 122.0
C29_2 C28_2 C27_2 112.2
C50_2 C28_2 C27_2 117.4
C30_2 C29_2 C53_2 111.6
C30_2 C29_2 C28_2 120.2
C53_2 C29_2 C28_2 116.9
C11_2 C30_2 C29_2 126.7
C11_2 C30_2 C31_2 118.0
C29_2 C30_2 C31_2 107.1
C54_2 C31_2 C32_2 125.8
C54_2 C31_2 C30_2 107.4
C32_2 C31_2 C30_2 117.0
C33_2 C32_2 C31_2 122.9
C33_2 C32_2 C57_2 113.4
C31_2 C32_2 C57_2 117.6
C34_2 C33_2 C32_2 127.1
C34_2 C33_2 C12_2 108.1
C32_2 C33_2 C12_2 118.6
C33_2 C34_2 C35_2 120.6
C33_2 C34_2 C14_2 111.0
C35_2 C34_2 C14_2 117.7
C36_2 C35_2 C58_2 118.9
C36_2 C35_2 C34_2 117.6
C58_2 C35_2 C34_2 118.8
C35_2 C36_2 C16_2 121.2
C35_2 C36_2 C37_2 116.3
C16_2 C36_2 C37_2 111.3
C60_2 C37_2 C36_2 122.3
C60_2 C37_2 C38_2 125.6
C36_2 C37_2 C38_2 101.3
C39_2 C38_2 C17_2 123.3
C39_2 C38_2 C37_2 120.7
C17_2 C38_2 C37_2 107.4
C38_2 C39_2 C62_2 115.5
C38_2 C39_2 C40_2 124.9
C62_2 C39_2 C40_2 114.4
C41_2 C40_2 C39_2 120.6
C41_2 C40_2 C19_2 119.9
C39_2 C40_2 C19_2 115.9
C40_2 C41_2 C64_2 120.8
C40_2 C41_2 C42_2 121.4
C64_2 C41_2 C42_2 108.6
C43_2 C42_2 C66_2 131.5
C43_2 C42_2 C41_2 114.2
C66_2 C42_2 C41_2 102.7
C42_2 C43_2 C44_2 112.6
C42_2 C43_2 C20_2 127.8
C44_2 C43_2 C20_2 115.7
C68_2 C44_2 C43_2 118.7
C68_2 C44_2 C45_2 115.3
C43_2 C44_2 C45_2 119.1
C22_2 C45_2 C46_2 116.0
C22_2 C45_2 C44_2 120.6
C46_2 C45_2 C44_2 116.9
C47_2 C46_2 C45_2 128.5
C47_2 C46_2 C24_2 121.6
C45_2 C46_2 C24_2 100.2
C46_2 C47_2 C69_2 113.4
C46_2 C47_2 C48_2 124.8
C69_2 C47_2 C48_2 117.4
C49_2 C48_2 C72_2 122.7
C49_2 C48_2 C47_2 117.6
C72_2 C48_2 C47_2 114.0
C50_2 C49_2 C48_2 120.8
C50_2 C49_2 C25_2 117.1
C48_2 C49_2 C25_2 119.1
C49_2 C50_2 C51_2 118.8
C49_2 C50_2 C28_2 122.2
C51_2 C50_2 C28_2 116.0
C50_2 C51_2 C73_2 124.5
C50_2 C51_2 C52_2 119.7
C73_2 C51_2 C52_2 100.5
C53_2 C52_2 C75_2 133.2
C53_2 C52_2 C51_2 114.5
C75_2 C52_2 C51_2 102.8
C52_2 C53_2 C29_2 129.4
C52_2 C53_2 C54_2 116.2
C29_2 C53_2 C54_2 103.9
C55_2 C54_2 C31_2 120.0
C55_2 C54_2 C53_2 117.1
C31_2 C54_2 C53_2 109.5
C54_2 C55_2 C56_2 121.2
C54_2 C55_2 C76_2 121.5
C56_2 C55_2 C76_2 106.2
C57_2 C56_2 C55_2 122.0
C57_2 C56_2 C78_2 123.1
C55_2 C56_2 C78_2 106.9
C58_2 C57_2 C56_2 120.0
C58_2 C57_2 C32_2 122.1
C56_2 C57_2 C32_2 113.2
C57_2 C58_2 C35_2 117.6
C57_2 C58_2 C59_2 116.0
C35_2 C58_2 C59_2 121.2
C79_2 C59_2 C60_2 124.7
C79_2 C59_2 C58_2 122.1
C60_2 C59_2 C58_2 110.0
C37_2 C60_2 C59_2 130.8
C37_2 C60_2 C61_2 114.5
C59_2 C60_2 C61_2 109.4
C81_2 C61_2 C62_2 116.0
C81_2 C61_2 C60_2 118.2
C62_2 C61_2 C60_2 118.1
C61_2 C62_2 C63_2 108.7
C61_2 C62_2 C39_2 120.2
C63_2 C62_2 C39_2 119.6
C64_2 C63_2 C62_2 119.4
C64_2 C63_2 C82_2 120.0
C62_2 C63_2 C82_2 109.0
C63_2 C64_2 C41_2 124.4
C63_2 C64_2 C65_2 118.5
C41_2 C64_2 C65_2 106.0
C84_2 C65_2 C66_2 120.0
C84_2 C65_2 C64_2 118.8
C66_2 C65_2 C64_2 110.4
C42_2 C66_2 C67_2 116.7
C42_2 C66_2 C65_2 112.3
C67_2 C66_2 C65_2 121.0
C66_2 C67_2 C68_2 118.1
C66_2 C67_2 C86_2 117.9
C68_2 C67_2 C86_2 110.3
C67_2 C68_2 C44_2 121.1
C67_2 C68_2 C69_2 111.2
C44_2 C68_2 C69_2 118.5
C70_2 C69_2 C68_2 108.5
C70_2 C69_2 C47_2 119.3
C68_2 C69_2 C47_2 123.6
C71_2 C70_2 C69_2 129.2
C71_2 C70_2 C86_2 110.7
C69_2 C70_2 C86_2 107.2
C92_2 C71_2 C70_2 131.7
C92_2 C71_2 C72_2 118.0
C70_2 C71_2 C72_2 108.1
C71_2 C72_2 C48_2 128.5
C71_2 C72_2 C73_2 112.2
C48_2 C72_2 C73_2 114.1
C74_2 C73_2 C51_2 114.4
C74_2 C73_2 C72_2 124.2
C51_2 C73_2 C72_2 116.7
C75_2 C74_2 C73_2 108.9
C75_2 C74_2 C91_2 117.3
C73_2 C74_2 C91_2 122.9
C74_2 C75_2 C76_2 123.2
C74_2 C75_2 C52_2 113.3
C76_2 C75_2 C52_2 111.2
C75_2 C76_2 C77_2 120.6
C75_2 C76_2 C55_2 120.5
C77_2 C76_2 C55_2 106.3
C78_2 C77_2 C76_2 110.8
C78_2 C77_2 C90_2 121.9
C76_2 C77_2 C90_2 116.8
C77_2 C78_2 C79_2 127.9
C77_2 C78_2 C56_2 109.6
C79_2 C78_2 C56_2 114.0
C59_2 C79_2 C78_2 124.4
C59_2 C79_2 C80_2 126.2
C78_2 C79_2 C80_2 107.1
C89_2 C80_2 C81_2 129.7
C89_2 C80_2 C79_2 120.6
C81_2 C80_2 C79_2 102.7
C61_2 C81_2 C80_2 137.3
C61_2 C81_2 C82_2 106.9
C80_2 C81_2 C82_2 106.9
C83_2 C82_2 C63_2 126.0
C83_2 C82_2 C81_2 124.7
C63_2 C82_2 C81_2 99.2
C82_2 C83_2 C84_2 115.1
C82_2 C83_2 C88_2 126.2
C84_2 C83_2 C88_2 106.4
C65_2 C84_2 C85_2 119.3
C65_2 C84_2 C83_2 121.1
C85_2 C84_2 C83_2 104.9
C86_2 C85_2 C84_2 120.4
C86_2 C85_2 C87_2 117.2
C84_2 C85_2 C87_2 108.0
C85_2 C86_2 C67_2 121.0
C85_2 C86_2 C70_2 127.0
C67_2 C86_2 C70_2 102.6
C88_2 C87_2 C85_2 110.6
C88_2 C87_2 C92_2 122.8
C85_2 C87_2 C92_2 118.6
C87_2 C88_2 C83_2 110.0
C87_2 C88_2 C89_2 128.7
C83_2 C88_2 C89_2 110.8
C80_2 C89_2 C90_2 130.1
C80_2 C89_2 C88_2 120.9
C90_2 C89_2 C88_2 102.9
C91_2 C90_2 C89_2 128.7
C91_2 C90_2 C77_2 121.4
C89_2 C90_2 C77_2 106.1
C90_2 C91_2 C92_2 128.9
C90_2 C91_2 C74_2 119.9
C92_2 C91_2 C74_2 102.7
C71_2 C92_2 C91_2 135.3
C71_2 C92_2 C87_2 114.3
C91_2 C92_2 C87_2 102.1
C2_3 C1_3 C9_3 125.3
C2_3 C1_3 C13_3 115.3
C9_3 C1_3 C13_3 107.3
C1_3 C2_3 C3_3 130.0
C1_3 C2_3 C6_3 120.7
C3_3 C2_3 C6_3 100.3
C4_3 C3_3 C2_3 118.8
C4_3 C3_3 C15_3 116.1
C2_3 C3_3 C15_3 113.3
C3_3 C4_3 C18_3 135.7
C3_3 C4_3 C5_3 104.3
C18_3 C4_3 C5_3 112.1
C6_3 C5_3 C21_3 121.1
C6_3 C5_3 C4_3 108.5
C21_3 C5_3 C4_3 120.4
C5_3 C6_3 C7_3 124.3
C5_3 C6_3 C2_3 107.7
C7_3 C6_3 C2_3 116.8
C8_3 C7_3 C23_3 116.5
C8_3 C7_3 C6_3 117.9
C23_3 C7_3 C6_3 120.0
C7_3 C8_3 C26_3 124.1
C7_3 C8_3 C9_3 130.0
C26_3 C8_3 C9_3 98.1
C10_3 C9_3 C1_3 138.6
C10_3 C9_3 C8_3 104.7
C1_3 C9_3 C8_3 109.1
C9_3 C10_3 C27_3 118.4
C9_3 C10_3 C11_3 114.3
C27_3 C10_3 C11_3 113.2
C30_3 C11_3 C12_3 126.9
C30_3 C11_3 C10_3 116.9
C12_3 C11_3 C10_3 108.4
C13_3 C12_3 C11_3 134.5
C13_3 C12_3 Sm1 103.56(17)
C11_3 C12_3 Sm1 76.29(18)
C33_3 C12_3 Sm1 59.82(17)
C13_3 C12_3 C33_3 101.8
C11_3 C12_3 C33_3 115.6
C14_3 C13_3 C12_3 120.4
C14_3 C13_3 C1_3 113.6
C12_3 C13_3 C1_3 116.9
C15_3 C14_3 C13_3 134.7
C15_3 C14_3 C34_3 117.5
C13_3 C14_3 C34_3 98.6
C14_3 C15_3 C16_3 128.7
C14_3 C15_3 C3_3 112.8
C16_3 C15_3 C3_3 109.1
C15_3 C16_3 C17_3 130.2
C15_3 C16_3 C36_3 115.7
C17_3 C16_3 C36_3 108.0
C16_3 C17_3 C18_3 121.5
C16_3 C17_3 C38_3 111.9
C18_3 C17_3 C38_3 113.4
C19_3 C18_3 C4_3 125.8
C19_3 C18_3 C17_3 124.6
C4_3 C18_3 C17_3 105.0
C18_3 C19_3 C20_3 121.1
C18_3 C19_3 C40_3 116.8
C20_3 C19_3 C40_3 118.9
C19_3 C20_3 C21_3 118.3
C19_3 C20_3 C43_3 116.6
C21_3 C20_3 C43_3 119.9
C22_3 C21_3 C20_3 117.9
C22_3 C21_3 C5_3 118.5
C20_3 C21_3 C5_3 121.5
C45_3 C22_3 C21_3 125.0
C45_3 C22_3 C23_3 106.6
C21_3 C22_3 C23_3 116.5
C24_3 C23_3 C7_3 124.8
C24_3 C23_3 C22_3 105.1
C7_3 C23_3 C22_3 117.4
C23_3 C24_3 C25_3 122.1
C23_3 C24_3 C46_3 111.6
C25_3 C24_3 C46_3 118.1
C26_3 C25_3 C24_3 115.1
C26_3 C25_3 C49_3 120.5
C24_3 C25_3 C49_3 118.6
C27_3 C26_3 C25_3 121.3
C27_3 C26_3 C8_3 110.8
C25_3 C26_3 C8_3 115.6
C10_3 C27_3 C26_3 106.8
C10_3 C27_3 C28_3 128.8
C26_3 C27_3 C28_3 120.6
C29_3 C28_3 C50_3 122.0
C29_3 C28_3 C27_3 112.2
C50_3 C28_3 C27_3 117.4
C30_3 C29_3 C53_3 111.6
C30_3 C29_3 C28_3 120.2
C53_3 C29_3 C28_3 116.9
C11_3 C30_3 C29_3 126.7
C11_3 C30_3 C31_3 118.0
C29_3 C30_3 C31_3 107.1
C54_3 C31_3 Sm1 92.1(2)
C32_3 C31_3 Sm1 63.7(2)
C30_3 C31_3 Sm1 85.3(2)
C54_3 C31_3 C32_3 125.8
C54_3 C31_3 C30_3 107.4
C32_3 C31_3 C30_3 117.0
C33_3 C32_3 C31_3 122.9
C33_3 C32_3 C57_3 113.4
C31_3 C32_3 C57_3 117.6
C33_3 C32_3 Sm1 86.8(2)
C31_3 C32_3 Sm1 82.3(2)
C57_3 C32_3 Sm1 75.8(2)
C34_3 C33_3 Sm1 97.9(2)
C32_3 C33_3 Sm1 60.4(2)
C12_3 C33_3 Sm1 90.3(2)
C34_3 C33_3 C32_3 127.1
C34_3 C33_3 C12_3 108.1
C32_3 C33_3 C12_3 118.6
C33_3 C34_3 C35_3 120.6
C33_3 C34_3 C14_3 111.0
C35_3 C34_3 C14_3 117.7
C36_3 C35_3 C58_3 118.9
C36_3 C35_3 C34_3 117.6
C58_3 C35_3 C34_3 118.8
C35_3 C36_3 C16_3 121.2
C35_3 C36_3 C37_3 116.3
C16_3 C36_3 C37_3 111.3
C60_3 C37_3 C36_3 122.2
C60_3 C37_3 C38_3 125.6
C36_3 C37_3 C38_3 101.3
C39_3 C38_3 C17_3 123.3
C39_3 C38_3 C37_3 120.7
C17_3 C38_3 C37_3 107.4
C38_3 C39_3 C62_3 115.5
C38_3 C39_3 C40_3 124.9
C62_3 C39_3 C40_3 114.4
C41_3 C40_3 C39_3 120.6
C41_3 C40_3 C19_3 119.9
C39_3 C40_3 C19_3 115.9
C40_3 C41_3 C64_3 120.8
C40_3 C41_3 C42_3 121.4
C64_3 C41_3 C42_3 108.6
C43_3 C42_3 C66_3 131.5
C43_3 C42_3 C41_3 114.2
C66_3 C42_3 C41_3 102.7
C42_3 C43_3 C44_3 112.6
C42_3 C43_3 C20_3 127.8
C44_3 C43_3 C20_3 115.7
C68_3 C44_3 C43_3 118.7
C68_3 C44_3 C45_3 115.3
C43_3 C44_3 C45_3 119.1
C22_3 C45_3 C46_3 116.0
C22_3 C45_3 C44_3 120.6
C46_3 C45_3 C44_3 116.9
C47_3 C46_3 C45_3 128.5
C47_3 C46_3 C24_3 121.6
C45_3 C46_3 C24_3 100.2
C46_3 C47_3 C69_3 113.4
C46_3 C47_3 C48_3 124.8
C69_3 C47_3 C48_3 117.4
C49_3 C48_3 C72_3 122.7
C49_3 C48_3 C47_3 117.6
C72_3 C48_3 C47_3 114.0
C50_3 C49_3 C48_3 120.8
C50_3 C49_3 C25_3 117.1
C48_3 C49_3 C25_3 119.1
C49_3 C50_3 C51_3 118.8
C49_3 C50_3 C28_3 122.2
C51_3 C50_3 C28_3 116.1
C50_3 C51_3 C73_3 124.5
C50_3 C51_3 C52_3 119.7
C73_3 C51_3 C52_3 100.5
C53_3 C52_3 C75_3 133.2
C53_3 C52_3 C51_3 114.5
C75_3 C52_3 C51_3 102.8
C52_3 C53_3 C29_3 129.4
C52_3 C53_3 C54_3 116.2
C29_3 C53_3 C54_3 103.9
C55_3 C54_3 C31_3 120.0
C55_3 C54_3 C53_3 117.2
C31_3 C54_3 C53_3 109.5
C54_3 C55_3 C56_3 121.2
C54_3 C55_3 C76_3 121.5
C56_3 C55_3 C76_3 106.2
C57_3 C56_3 C55_3 122.0
C57_3 C56_3 C78_3 123.1
C55_3 C56_3 C78_3 106.9
C57_3 C56_3 Sm1 59.17(18)
C55_3 C56_3 Sm1 84.40(19)
C78_3 C56_3 Sm1 102.76(16)
C58_3 C57_3 C56_3 120.0
C58_3 C57_3 C32_3 122.1
C56_3 C57_3 C32_3 113.2
C58_3 C57_3 Sm1 93.1(2)
C56_3 C57_3 Sm1 89.6(2)
C32_3 C57_3 Sm1 65.2(2)
C57_3 C58_3 C35_3 117.6
C57_3 C58_3 C59_3 116.0
C35_3 C58_3 C59_3 121.2
C57_3 C58_3 Sm1 56.95(17)
C35_3 C58_3 Sm1 88.61(18)
C59_3 C58_3 Sm1 101.35(16)
C79_3 C59_3 C60_3 124.7
C79_3 C59_3 C58_3 122.1
C60_3 C59_3 C58_3 110.0
C37_3 C60_3 C59_3 130.8
C37_3 C60_3 C61_3 114.5
C59_3 C60_3 C61_3 109.4
C81_3 C61_3 C62_3 116.0
C81_3 C61_3 C60_3 118.2
C62_3 C61_3 C60_3 118.1
C61_3 C62_3 C63_3 108.7
C61_3 C62_3 C39_3 120.2
C63_3 C62_3 C39_3 119.6
C64_3 C63_3 C62_3 119.4
C64_3 C63_3 C82_3 120.0
C62_3 C63_3 C82_3 109.0
C63_3 C64_3 C41_3 124.4
C63_3 C64_3 C65_3 118.5
C41_3 C64_3 C65_3 106.0
C84_3 C65_3 C66_3 120.0
C84_3 C65_3 C64_3 118.8
C66_3 C65_3 C64_3 110.4
C42_3 C66_3 C67_3 116.7
C42_3 C66_3 C65_3 112.3
C67_3 C66_3 C65_3 121.0
C66_3 C67_3 C68_3 118.1
C66_3 C67_3 C86_3 117.9
C68_3 C67_3 C86_3 110.3
C67_3 C68_3 C44_3 121.1
C67_3 C68_3 C69_3 111.2
C44_3 C68_3 C69_3 118.5
C70_3 C69_3 C68_3 108.5
C70_3 C69_3 C47_3 119.3
C68_3 C69_3 C47_3 123.6
C71_3 C70_3 C69_3 129.2
C71_3 C70_3 C86_3 110.7
C69_3 C70_3 C86_3 107.2
C92_3 C71_3 C70_3 131.7
C92_3 C71_3 C72_3 118.0
C70_3 C71_3 C72_3 108.1
C71_3 C72_3 C48_3 128.5
C71_3 C72_3 C73_3 112.2
C48_3 C72_3 C73_3 114.1
C74_3 C73_3 C51_3 114.4
C74_3 C73_3 C72_3 124.2
C51_3 C73_3 C72_3 116.7
C75_3 C74_3 C73_3 108.9
C75_3 C74_3 C91_3 117.3
C73_3 C74_3 C91_3 122.9
C74_3 C75_3 C76_3 123.2
C74_3 C75_3 C52_3 113.3
C76_3 C75_3 C52_3 111.2
C75_3 C76_3 C77_3 120.5
C75_3 C76_3 C55_3 120.5
C77_3 C76_3 C55_3 106.3
C78_3 C77_3 C76_3 110.8
C78_3 C77_3 C90_3 121.9
C76_3 C77_3 C90_3 116.8
C77_3 C78_3 C79_3 127.9
C77_3 C78_3 C56_3 109.6
C79_3 C78_3 C56_3 114.0
C59_3 C79_3 C78_3 124.4
C59_3 C79_3 C80_3 126.2
C78_3 C79_3 C80_3 107.1
C89_3 C80_3 C81_3 129.7
C89_3 C80_3 C79_3 120.6
C81_3 C80_3 C79_3 102.7
C61_3 C81_3 C80_3 137.3
C61_3 C81_3 C82_3 106.9
C80_3 C81_3 C82_3 106.9
C83_3 C82_3 C63_3 126.0
C83_3 C82_3 C81_3 124.7
C63_3 C82_3 C81_3 99.2
C82_3 C83_3 C84_3 115.1
C82_3 C83_3 C88_3 126.2
C84_3 C83_3 C88_3 106.4
C65_3 C84_3 C85_3 119.3
C65_3 C84_3 C83_3 121.1
C85_3 C84_3 C83_3 104.9
C86_3 C85_3 C84_3 120.4
C86_3 C85_3 C87_3 117.2
C84_3 C85_3 C87_3 108.0
C85_3 C86_3 C67_3 121.0
C85_3 C86_3 C70_3 127.0
C67_3 C86_3 C70_3 102.6
C88_3 C87_3 C85_3 110.6
C88_3 C87_3 C92_3 122.7
C85_3 C87_3 C92_3 118.6
C87_3 C88_3 C83_3 110.0
C87_3 C88_3 C89_3 128.7
C83_3 C88_3 C89_3 110.8
C80_3 C89_3 C90_3 130.1
C80_3 C89_3 C88_3 120.9
C90_3 C89_3 C88_3 102.9
C91_3 C90_3 C89_3 128.7
C91_3 C90_3 C77_3 121.4
C89_3 C90_3 C77_3 106.0
C90_3 C91_3 C92_3 128.9
C90_3 C91_3 C74_3 119.9
C92_3 C91_3 C74_3 102.7
C71_3 C92_3 C91_3 135.3
C71_3 C92_3 C87_3 114.3
C91_3 C92_3 C87_3 102.1
N4 Ni1 N3 89.75(9)
N4 Ni1 N1 90.22(9)
N3 Ni1 N1 178.38(10)
N4 Ni1 N2 177.54(11)
N3 Ni1 N2 89.89(9)
N1 Ni1 N2 90.07(9)
C94 N1 C97 104.5(3)
C94 N1 Ni1 127.53(19)
C97 N1 Ni1 127.98(19)
C102 N2 C99 104.3(2)
C102 N2 Ni1 128.00(19)
C99 N2 Ni1 127.73(19)
C107 N3 C104 104.4(2)
C107 N3 Ni1 127.91(18)
C104 N3 Ni1 127.63(18)
C109 N4 C112 104.5(2)
C109 N4 Ni1 127.77(19)
C112 N4 Ni1 127.70(19)
C112 C93 C94 124.2(3)
C112 C93 H93 117.9
C94 C93 H93 117.9
N1 C94 C93 125.2(3)
N1 C94 C95 111.4(3)
C93 C94 C95 123.4(3)
C96 C95 C94 106.5(2)
C96 C95 C113 128.4(3)
C94 C95 C113 125.0(3)
C95 C96 C97 106.1(2)
C95 C96 C115 129.1(3)
C97 C96 C115 124.8(3)
C98 C97 N1 124.7(3)
C98 C97 C96 123.8(3)
N1 C97 C96 111.5(3)
C97 C98 C99 124.7(3)
C97 C98 H98 117.6
C99 C98 H98 117.6
C98 C99 N2 124.8(3)
C98 C99 C100 123.8(3)
N2 C99 C100 111.4(2)
C101 C100 C99 106.3(2)
C101 C100 C117 128.5(3)
C99 C100 C117 125.2(3)
C100 C101 C102 106.3(3)
C100 C101 C119 129.0(3)
C102 C101 C119 124.6(3)
N2 C102 C103 125.2(3)
N2 C102 C101 111.7(3)
C103 C102 C101 123.1(3)
C104 C103 C102 124.0(3)
C104 C103 H103 118.0
C102 C103 H103 118.0
C103 C104 N3 125.2(3)
C103 C104 C105 123.4(3)
N3 C104 C105 111.4(2)
C106 C105 C104 106.3(2)
C106 C105 C121 128.9(3)
C104 C105 C121 124.7(3)
C105 C106 C107 106.9(2)
C105 C106 C123 128.3(3)
C107 C106 C123 124.5(3)
C108 C107 N3 125.1(3)
C108 C107 C106 123.9(3)
N3 C107 C106 111.0(2)
C107 C108 C109 123.9(3)
C107 C108 H108 118.0
C109 C108 H108 118.0
N4 C109 C108 125.5(3)
N4 C109 C110 111.3(2)
C108 C109 C110 123.2(3)
C111 C110 C109 106.4(2)
C111 C110 C125 128.8(3)
C109 C110 C125 124.7(3)
C110 C111 C112 106.7(2)
C110 C111 C127 128.5(3)
C112 C111 C127 124.8(3)
C93 C112 N4 125.1(3)
C93 C112 C111 123.8(3)
N4 C112 C111 111.1(2)
C95 C113 C114 113.3(3)
C95 C113 H11A 108.9
C114 C113 H11A 108.9
C95 C113 H11B 108.9
C114 C113 H11B 108.9
H11A C113 H11B 107.7
C113 C114 H11C 109.5
C113 C114 H11D 109.5
H11C C114 H11D 109.5
C113 C114 H11E 109.5
H11C C114 H11E 109.5
H11D C114 H11E 109.5
C96 C115 C116 113.8(3)
C96 C115 H11F 108.8
C116 C115 H11F 108.8
C96 C115 H11G 108.8
C116 C115 H11G 108.8
H11F C115 H11G 107.7
C115 C116 H11H 109.5
C115 C116 H11I 109.5
H11H C116 H11I 109.5
C115 C116 H11J 109.5
H11H C116 H11J 109.5
H11I C116 H11J 109.5
C118 C117 C100 113.8(3)
C118 C117 H11K 108.8
C100 C117 H11K 108.8
C118 C117 H11L 108.8
C100 C117 H11L 108.8
H11K C117 H11L 107.7
C117 C118 H11M 109.5
C117 C118 H11N 109.5
H11M C118 H11N 109.5
C117 C118 H11O 109.5
H11M C118 H11O 109.5
H11N C118 H11O 109.5
C101 C119 C120 113.0(3)
C101 C119 H11P 109.0
C120 C119 H11P 109.0
C101 C119 H11Q 109.0
C120 C119 H11Q 109.0
H11P C119 H11Q 107.8
C119 C120 H12A 109.5
C119 C120 H12B 109.5
H12A C120 H12B 109.5
C119 C120 H12C 109.5
H12A C120 H12C 109.5
H12B C120 H12C 109.5
C105 C121 C122 111.7(3)
C105 C121 H12D 109.3
C122 C121 H12D 109.3
C105 C121 H12E 109.3
C122 C121 H12E 109.3
H12D C121 H12E 107.9
C121 C122 H12F 109.5
C121 C122 H12G 109.5
H12F C122 H12G 109.5
C121 C122 H12H 109.5
H12F C122 H12H 109.5
H12G C122 H12H 109.5
C106 C123 C124 112.5(3)
C106 C123 H12I 109.1
C124 C123 H12I 109.1
C106 C123 H12J 109.1
C124 C123 H12J 109.1
H12I C123 H12J 107.8
C123 C124 H12K 109.5
C123 C124 H12L 109.5
H12K C124 H12L 109.5
C123 C124 H12M 109.5
H12K C124 H12M 109.5
H12L C124 H12M 109.5
C110 C125 C126 112.8(3)
C110 C125 H12N 109.0
C126 C125 H12N 109.0
C110 C125 H12O 109.0
C126 C125 H12O 109.0
H12N C125 H12O 107.8
C125 C126 H12P 109.5
C125 C126 H12Q 109.5
H12P C126 H12Q 109.5
C125 C126 H12R 109.5
H12P C126 H12R 109.5
H12Q C126 H12R 109.5
C111 C127 C128 112.8(3)
C111 C127 H12S 109.0
C128 C127 H12S 109.0
C111 C127 H12T 109.0
C128 C127 H12T 109.0
H12S C127 H12T 107.8
C127 C128 H12U 109.5
C127 C128 H12V 109.5
H12U C128 H12V 109.5
C127 C128 H12W 109.5
H12U C128 H12W 109.5
H12V C128 H12W 109.5
C134 C129 C130 115.7
C134 C129 C135 121.1
C130 C129 C135 123.2
C131 C130 C129 122.8
C130 C131 C132 121.7
C131 C132 C133 116.3
H14B C132 H14C 97.8
C134 C133 C132 122.3
C129 C134 C133 121.2
C141 C136 C137 115.7
C141 C136 C142 121.1
C137 C136 C142 123.2
C138 C137 C136 122.8
C138 C137 H137 118.6
C136 C137 H137 118.6
C137 C138 C139 121.7
C137 C138 H138 119.1
C139 C138 H138 119.1
C138 C139 C140 116.3
C138 C139 H13A 133.8
C140 C139 H13A 108.3
C138 C139 H139 121.9
C140 C139 H139 121.8
C141 C140 C139 122.3
C141 C140 H140 118.9
C139 C140 H140 118.9
C136 C141 C140 121.2
C136 C141 H141 119.4
C140 C141 H141 119.4
C136 C142 H132 124.8
C136 C142 H14A 109.5
C136 C142 H14B 109.5
H14A C142 H14B 109.5
C136 C142 H14C 109.5
H14A C142 H14C 109.5
H14B C142 H14C 109.5
C144 C143 C149 127.0
C144 C143 C148 112.6
C149 C143 C148 120.3
C143 C144 C145 125.7
C146 C145 C144 117.0
C145 C146 C147 122.5
C148 C147 C146 115.7
C147 C148 C143 126.4
C151 C150 C155 120.0
C151 C150 H150 120.0
C155 C150 H150 120.0
C152 C151 C150 120.0
C152 C151 H151 120.0
C150 C151 H151 120.0
C151 C152 C153 120.0
C151 C152 H152 120.0
C153 C152 H152 120.0
C152 C153 C154 120.0
C152 C153 H153 120.0
C154 C153 H153 120.0
C155 C154 C153 120.0
C155 C154 H154 120.0
C153 C154 H154 120.0
C154 C155 C150 120.0
C154 C155 H155 120.0
C150 C155 H155 120.0
C157 C156 C161 120.0
C158 C157 C156 120.0
C157 C158 C159 120.0
C160 C159 C158 120.0
C159 C160 C161 120.0
C160 C161 C156 120.0

loop_
_geom_bond_atom_site_label_1
_geom_bond_atom_site_label_2
_geom_bond_distance
Sm1 C1_1 2.551(7)
Sm1 C2_1 2.536(7)
Sm1 C3_1 2.697(8)
Sm1 C13_1 2.707(7)
Sm1 C14_1 2.677(7)
Sm1 C15_1 2.810(7)
Sm1 C7_2 2.456(6)
Sm1 C8_2 2.210(6)
Sm1 C9_2 2.475(6)
Sm1 C26_2 2.379(6)
Sm1 C31_3 2.470(8)
Sm1 C32_3 2.234(8)
Sm1 C57_3 2.386(9)
Sm2 C28_1 2.168(6)
Sm2 C8_3 2.224(8)
Sm2 C50_1 2.287(6)
Sm2 C26_3 2.339(9)
Sm2 C9_3 2.440(9)
Sm2 C29_1 2.437(7)
Sm2 C27_1 2.475(8)
Sm2 C31_2 2.504(6)
Sm2 C27_3 2.514(10)
Sm3 C25_3 2.016(9)
Sm3 C24_3 2.064(8)
Sm3 C57_2 2.127(6)
Sm3 C49_3 2.151(10)
Sm3 C58_2 2.177(7)
Sm3 C46_3 2.301(10)
Sm3 C59_2 2.319(8)
Sm3 C56_2 2.335(6)
Sm3 C48_3 2.377(10)
Sm3 C79_2 2.421(8)
Sm4 C14_1 2.457(7)
Sm4 C9_2 2.544(7)
Sm4 C1_2 2.548(6)
Sm4 C34_1 2.574(7)
Sm4 C31_3 2.576(9)
Sm4 C13_1 2.602(7)
Sm4 C2_2 2.651(7)
Sm4 C54_3 2.656(9)
Sm5 C25_3 2.157(11)
Sm5 C26_3 2.166(9)
Sm5 C32_2 2.346(8)
Sm5 C27_3 2.390(11)
Sm5 C57_2 2.396(10)
Sm5 C49_3 2.457(13)
Sm5 C8_3 2.485(11)
Sm5 C29_1 2.493(8)
Sm5 C31_2 2.571(8)
Sm6 C5_2 2.252(12)
Sm6 C4_2 2.280(12)
Sm6 C36_1 2.302(12)
Sm6 C16_1 2.362(13)
Sm6 C35_1 2.437(12)
Sm6 C77_3 2.450(14)
Sm6 C6_2 2.470(12)
Sm6 C76_3 2.477(13)
Sm6 C3_2 2.507(12)
Sm6 C21_2 2.547(13)
C1_1 C9_1 1.391(13)
C1_1 C2_1 1.422(12)
C1_1 C13_1 1.594(15)
C2_1 C6_1 1.428(12)
C2_1 C3_1 1.437(13)
C3_1 C4_1 1.372(12)
C3_1 C15_1 1.545(13)
C4_1 C18_1 1.398(10)
C4_1 C5_1 1.501(13)
C5_1 C21_1 1.436(12)
C5_1 C6_1 1.454(12)
C6_1 C7_1 1.485(13)
C7_1 C8_1 1.277(14)
C7_1 C23_1 1.411(16)
C8_1 C26_1 1.505(13)
C8_1 C9_1 1.552(14)
C9_1 C10_1 1.398(14)
C10_1 C27_1 1.252(13)
C10_1 C11_1 1.642(15)
C11_1 C30_1 1.308(13)
C11_1 C12_1 1.335(13)
C12_1 C13_1 1.329(12)
C12_1 C33_1 1.614(14)
C13_1 C14_1 1.301(12)
C14_1 C15_1 1.300(10)
C14_1 C34_1 1.525(13)
C15_1 C16_1 1.427(12)
C16_1 C17_1 1.403(11)
C16_1 C36_1 1.513(13)
C17_1 C18_1 1.416(11)
C17_1 C38_1 1.425(12)
C18_1 C19_1 1.438(9)
C19_1 C20_1 1.408(9)
C19_1 C40_1 1.472(9)
C20_1 C21_1 1.463(10)
C20_1 C43_1 1.474(10)
C21_1 C22_1 1.347(13)
C22_1 C23_1 1.423(13)
C22_1 C45_1 1.432(14)
C23_1 C24_1 1.345(14)
C24_1 C46_1 1.375(15)
C24_1 C25_1 1.481(14)
C25_1 C26_1 1.306(14)
C25_1 C49_1 1.473(12)
C26_1 C27_1 1.393(14)
C27_1 C28_1 1.578(14)
C28_1 C50_1 1.451(11)
C28_1 C29_1 1.449(12)
C29_1 C30_1 1.374(12)
C29_1 C53_1 1.420(13)
C30_1 C31_1 1.557(12)
C31_1 C54_1 1.240(12)
C31_1 C32_1 1.433(11)
C32_1 C33_1 1.224(13)
C32_1 C57_1 1.653(14)
C33_1 C34_1 1.431(12)
C34_1 C35_1 1.518(13)
C35_1 C58_1 1.398(13)
C35_1 C36_1 1.403(12)
C36_1 C37_1 1.448(12)
C37_1 C60_1 1.319(13)
C37_1 C38_1 1.469(10)
C38_1 C39_1 1.346(10)
C39_1 C62_1 1.365(10)
C39_1 C40_1 1.510(9)
C40_1 C41_1 1.385(9)
C41_1 C42_1 1.434(9)
C41_1 C64_1 1.454(10)
C42_1 C43_1 1.399(11)
C42_1 C66_1 1.467(10)
C43_1 C44_1 1.438(10)
C44_1 C45_1 1.435(12)
C44_1 C68_1 1.460(11)
C45_1 C46_1 1.469(14)
C46_1 C47_1 1.359(15)
C47_1 C69_1 1.427(12)
C47_1 C48_1 1.465(11)
C48_1 C72_1 1.430(12)
C48_1 C49_1 1.496(12)
C49_1 C50_1 1.454(10)
C50_1 C51_1 1.335(10)
C51_1 C73_1 1.399(11)
C51_1 C52_1 1.561(11)
C52_1 C53_1 1.256(10)
C52_1 C75_1 1.477(12)
C53_1 C54_1 1.534(11)
C54_1 C55_1 1.365(12)
C55_1 C76_1 1.450(13)
C55_1 C56_1 1.454(11)
C56_1 C78_1 1.378(11)
C56_1 C57_1 1.389(13)
C57_1 C58_1 1.416(12)
C58_1 C59_1 1.501(12)
C59_1 C79_1 1.335(12)
C59_1 C60_1 1.474(11)
C60_1 C61_1 1.472(12)
C61_1 C62_1 1.416(9)
C61_1 C81_1 1.467(15)
C62_1 C63_1 1.455(11)
C63_1 C64_1 1.319(11)
C63_1 C82_1 1.490(13)
C64_1 C65_1 1.457(11)
C65_1 C84_1 1.378(12)
C65_1 C66_1 1.383(12)
C66_1 C67_1 1.339(11)
C67_1 C68_1 1.395(13)
C67_1 C86_1 1.468(13)
C68_1 C69_1 1.387(10)
C69_1 C70_1 1.464(13)
C70_1 C71_1 1.375(12)
C70_1 C86_1 1.497(14)
C71_1 C92_1 1.315(12)
C71_1 C72_1 1.547(13)
C72_1 C73_1 1.461(12)
C73_1 C74_1 1.457(12)
C74_1 C75_1 1.365(12)
C74_1 C91_1 1.566(13)
C75_1 C76_1 1.418(11)
C76_1 C77_1 1.460(11)
C77_1 C78_1 1.440(12)
C77_1 C90_1 1.482(11)
C78_1 C79_1 1.518(12)
C79_1 C80_1 1.473(12)
C80_1 C81_1 1.416(12)
C80_1 C89_1 1.446(13)
C81_1 C82_1 1.399(14)
C82_1 C83_1 1.355(14)
C83_1 C84_1 1.342(15)
C83_1 C88_1 1.502(13)
C84_1 C85_1 1.513(13)
C85_1 C86_1 1.325(13)
C85_1 C87_1 1.464(12)
C87_1 C88_1 1.412(14)
C87_1 C92_1 1.548(13)
C88_1 C89_1 1.355(14)
C89_1 C90_1 1.580(12)
C90_1 C91_1 1.294(12)
C91_1 C92_1 1.478(11)
C1_2 C2_2 1.3328
C1_2 C9_2 1.4187
C1_2 C13_2 1.5571
C2_2 C3_2 1.4145
C2_2 C6_2 1.5893
C3_2 C4_2 1.2751
C3_2 C15_2 1.5878
C4_2 C18_2 1.4533
C4_2 C5_2 1.5681
C5_2 C6_2 1.3355
C5_2 C21_2 1.4405
C6_2 C7_2 1.4273
C7_2 C8_2 1.2656
C7_2 C23_2 1.3542
C8_2 C26_2 1.5138
C8_2 C9_2 1.6136
C9_2 C10_2 1.3018
C10_2 C27_2 1.3244
C10_2 C11_2 1.5968
C11_2 C30_2 1.2881
C11_2 C12_2 1.4272
C12_2 C13_2 1.3384
C12_2 C33_2 1.4797
C13_2 C14_2 1.3338
C14_2 C15_2 1.3257
C14_2 C34_2 1.5153
C15_2 C16_2 1.3635
C16_2 C17_2 1.3775
C16_2 C36_2 1.4860
C17_2 C18_2 1.4659
C17_2 C38_2 1.4810
C18_2 C19_2 1.4069
C19_2 C20_2 1.4362
C19_2 C40_2 1.4942
C20_2 C21_2 1.4395
C20_2 C43_2 1.4772
C21_2 C22_2 1.4305
C22_2 C45_2 1.2396
C22_2 C23_2 1.6200
C23_2 C24_2 1.2868
C24_2 C25_2 1.4428
C24_2 C46_2 1.5606
C25_2 C26_2 1.3831
C25_2 C49_2 1.5068
C26_2 C27_2 1.3783
C27_2 C28_2 1.4720
C28_2 C29_2 1.4345
C28_2 C50_2 1.4419
C29_2 C30_2 1.3951
C29_2 C53_2 1.4101
C30_2 C31_2 1.5163
C31_2 C54_2 1.3419
C31_2 C32_2 1.3948
C32_2 C33_2 1.3922
C32_2 C57_2 1.5463
C33_2 C34_2 1.3152
C34_2 C35_2 1.4844
C35_2 C36_2 1.4110
C35_2 C58_2 1.4495
C36_2 C37_2 1.5149
C37_2 C60_2 1.1171
C37_2 C38_2 1.5754
C38_2 C39_2 1.2648
C39_2 C62_2 1.4662
C39_2 C40_2 1.4668
C40_2 C41_2 1.3376
C41_2 C64_2 1.3696
C41_2 C42_2 1.5964
C42_2 C43_2 1.2846
C42_2 C66_2 1.3471
C43_2 C44_2 1.4714
C44_2 C68_2 1.4057
C44_2 C45_2 1.4834
C45_2 C46_2 1.4574
C46_2 C47_2 1.2131
C47_2 C69_2 1.4610
C47_2 C48_2 1.5216
C48_2 C49_2 1.4489
C48_2 C72_2 1.4808
C49_2 C50_2 1.3938
C50_2 C51_2 1.3951
C51_2 C73_2 1.4465
C51_2 C52_2 1.6304
C52_2 C53_2 1.2273
C52_2 C75_2 1.4350
C53_2 C54_2 1.5517
C54_2 C55_2 1.3371
C55_2 C56_2 1.4529
C55_2 C76_2 1.4844
C56_2 C57_2 1.4402
C56_2 C78_2 1.4571
C57_2 C58_2 1.4228
C58_2 C59_2 1.4859
C59_2 C79_2 1.3498
C59_2 C60_2 1.4844
C60_2 C61_2 1.5985
C61_2 C81_2 1.2627
C61_2 C62_2 1.3756
C62_2 C63_2 1.4282
C63_2 C64_2 1.2872
C63_2 C82_2 1.4904
C64_2 C65_2 1.4392
C65_2 C84_2 1.3875
C65_2 C66_2 1.3972
C66_2 C67_2 1.3923
C67_2 C68_2 1.3955
C67_2 C86_2 1.4574
C68_2 C69_2 1.4343
C69_2 C70_2 1.4078
C70_2 C71_2 1.3931
C70_2 C86_2 1.5998
C71_2 C92_2 1.3296
C71_2 C72_2 1.4646
C72_2 C73_2 1.5533
C73_2 C74_2 1.3603
C74_2 C75_2 1.3595
C74_2 C91_2 1.5672
C75_2 C76_2 1.4312
C76_2 C77_2 1.4344
C77_2 C78_2 1.3507
C77_2 C90_2 1.5313
C78_2 C79_2 1.4331
C79_2 C80_2 1.5639
C80_2 C89_2 1.3109
C80_2 C81_2 1.4435
C81_2 C82_2 1.6581
C82_2 C83_2 1.2130
C83_2 C84_2 1.4874
C83_2 C88_2 1.5029
C84_2 C85_2 1.4476
C85_2 C86_2 1.3229
C85_2 C87_2 1.4870
C87_2 C88_2 1.2892
C87_2 C92_2 1.6320
C88_2 C89_2 1.5710
C89_2 C90_2 1.4418
C90_2 C91_2 1.3240
C91_2 C92_2 1.4827
C1_3 C2_3 1.3325
C1_3 C9_3 1.4188
C1_3 C13_3 1.5571
C2_3 C3_3 1.4148
C2_3 C6_3 1.5894
C3_3 C4_3 1.2750
C3_3 C15_3 1.5877
C4_3 C18_3 1.4534
C4_3 C5_3 1.5682
C5_3 C6_3 1.3354
C5_3 C21_3 1.4405
C6_3 C7_3 1.4273
C7_3 C8_3 1.2657
C7_3 C23_3 1.3540
C8_3 C26_3 1.5137
C8_3 C9_3 1.6136
C9_3 C10_3 1.3017
C10_3 C27_3 1.3245
C10_3 C11_3 1.5968
C11_3 C30_3 1.2880
C11_3 C12_3 1.4272
C12_3 C13_3 1.3383
C12_3 C33_3 1.4796
C13_3 C14_3 1.3337
C14_3 C15_3 1.3258
C14_3 C34_3 1.5153
C15_3 C16_3 1.3636
C16_3 C17_3 1.3774
C16_3 C36_3 1.4860
C17_3 C18_3 1.4659
C17_3 C38_3 1.4810
C18_3 C19_3 1.4069
C19_3 C20_3 1.4361
C19_3 C40_3 1.4941
C20_3 C21_3 1.4394
C20_3 C43_3 1.4773
C21_3 C22_3 1.4306
C22_3 C45_3 1.2395
C22_3 C23_3 1.6199
C23_3 C24_3 1.2868
C24_3 C25_3 1.4428
C24_3 C46_3 1.5605
C25_3 C26_3 1.3831
C25_3 C49_3 1.5068
C26_3 C27_3 1.3783
C27_3 C28_3 1.4719
C28_3 C29_3 1.4344
C28_3 C50_3 1.4419
C29_3 C30_3 1.3951
C29_3 C53_3 1.4100
C30_3 C31_3 1.5162
C31_3 C54_3 1.3420
C31_3 C32_3 1.3949
C32_3 C33_3 1.3922
C32_3 C57_3 1.5462
C33_3 C34_3 1.3153
C34_3 C35_3 1.4843
C35_3 C36_3 1.4110
C35_3 C58_3 1.4496
C36_3 C37_3 1.5150
C37_3 C60_3 1.1171
C37_3 C38_3 1.5753
C38_3 C39_3 1.2648
C39_3 C62_3 1.4663
C39_3 C40_3 1.4667
C40_3 C41_3 1.3377
C41_3 C64_3 1.3696
C41_3 C42_3 1.5965
C42_3 C43_3 1.2845
C42_3 C66_3 1.3471
C43_3 C44_3 1.4713
C44_3 C68_3 1.4058
C44_3 C45_3 1.4835
C45_3 C46_3 1.4574
C46_3 C47_3 1.2132
C47_3 C69_3 1.4609
C47_3 C48_3 1.5216
C48_3 C49_3 1.4491
C48_3 C72_3 1.4807
C49_3 C50_3 1.3938
C50_3 C51_3 1.3951
C51_3 C73_3 1.4462
C51_3 C52_3 1.6304
C52_3 C53_3 1.2274
C52_3 C75_3 1.4349
C53_3 C54_3 1.5516
C54_3 C55_3 1.3372
C55_3 C56_3 1.4529
C55_3 C76_3 1.4843
C56_3 C57_3 1.4401
C56_3 C78_3 1.4570
C57_3 C58_3 1.4228
C58_3 C59_3 1.4860
C59_3 C79_3 1.3498
C59_3 C60_3 1.4844
C60_3 C61_3 1.5986
C61_3 C81_3 1.2627
C61_3 C62_3 1.3756
C62_3 C63_3 1.4281
C63_3 C64_3 1.2872
C63_3 C82_3 1.4904
C64_3 C65_3 1.4392
C65_3 C84_3 1.3876
C65_3 C66_3 1.3971
C66_3 C67_3 1.3923
C67_3 C68_3 1.3955
C67_3 C86_3 1.4574
C68_3 C69_3 1.4346
C69_3 C70_3 1.4078
C70_3 C71_3 1.3932
C70_3 C86_3 1.5997
C71_3 C92_3 1.3296
C71_3 C72_3 1.4646
C72_3 C73_3 1.5534
C73_3 C74_3 1.3604
C74_3 C75_3 1.3596
C74_3 C91_3 1.5672
C75_3 C76_3 1.4313
C76_3 C77_3 1.4344
C77_3 C78_3 1.3506
C77_3 C90_3 1.5313
C78_3 C79_3 1.4331
C79_3 C80_3 1.5640
C80_3 C89_3 1.3109
C80_3 C81_3 1.4435
C81_3 C82_3 1.6581
C82_3 C83_3 1.2130
C83_3 C84_3 1.4875
C83_3 C88_3 1.5029
C84_3 C85_3 1.4475
C85_3 C86_3 1.3229
C85_3 C87_3 1.4870
C87_3 C88_3 1.2892
C87_3 C92_3 1.6320
C88_3 C89_3 1.5709
C89_3 C90_3 1.4418
C90_3 C91_3 1.3240
C91_3 C92_3 1.4827
Ni1 N4 1.961(2)
Ni1 N3 1.965(3)
Ni1 N1 1.965(3)
Ni1 N2 1.965(2)
N1 C94 1.378(4)
N1 C97 1.380(4)
N2 C102 1.374(4)
N2 C99 1.384(3)
N3 C107 1.380(3)
N3 C104 1.385(3)
N4 C109 1.374(3)
N4 C112 1.384(4)
C93 C112 1.369(4)
C93 C94 1.382(4)
C93 H93 0.9500
C94 C95 1.447(4)
C95 C96 1.367(5)
C95 C113 1.500(4)
C96 C97 1.448(4)
C96 C115 1.495(4)
C97 C98 1.376(4)
C98 C99 1.377(4)
C98 H98 0.9500
C99 C100 1.439(4)
C100 C101 1.369(4)
C100 C117 1.502(4)
C101 C102 1.440(4)
C101 C119 1.498(4)
C102 C103 1.377(4)
C103 C104 1.373(4)
C103 H103 0.9500
C104 C105 1.442(4)
C105 C106 1.357(5)
C105 C121 1.501(4)
C106 C107 1.446(4)
C106 C123 1.501(4)
C107 C108 1.367(4)
C108 C109 1.376(4)
C108 H108 0.9500
C109 C110 1.445(4)
C110 C111 1.361(4)
C110 C125 1.506(4)
C111 C112 1.439(4)
C111 C127 1.499(4)
C113 C114 1.533(5)
C113 H11A 0.9900
C113 H11B 0.9900
C114 H11C 0.9800
C114 H11D 0.9800
C114 H11E 0.9800
C115 C116 1.531(5)
C115 H11F 0.9900
C115 H11G 0.9900
C116 H11H 0.9800
C116 H11I 0.9800
C116 H11J 0.9800
C117 C118 1.503(5)
C117 H11K 0.9900
C117 H11L 0.9900
C118 H11M 0.9800
C118 H11N 0.9800
C118 H11O 0.9800
C119 C120 1.534(5)
C119 H11P 0.9900
C119 H11Q 0.9900
C120 H12A 0.9800
C120 H12B 0.9800
C120 H12C 0.9800
C121 C122 1.538(5)
C121 H12D 0.9900
C121 H12E 0.9900
C122 H12F 0.9800
C122 H12G 0.9800
C122 H12H 0.9800
C123 C124 1.545(5)
C123 H12I 0.9900
C123 H12J 0.9900
C124 H12K 0.9800
C124 H12L 0.9800
C124 H12M 0.9800
C125 C126 1.537(5)
C125 H12N 0.9900
C125 H12O 0.9900
C126 H12P 0.9800
C126 H12Q 0.9800
C126 H12R 0.9800
C127 C128 1.534(5)
C127 H12S 0.9900
C127 H12T 0.9900
C128 H12U 0.9800
C128 H12V 0.9800
C128 H12W 0.9800
C129 C134 1.3803
C129 C130 1.4110
C129 C135 1.4696
C130 C131 1.3533
C130 H130 0.9500
C130 H141 1.2994
C131 C132 1.3842
C131 H131 0.9500
C131 H141 0.6382
C132 C133 1.3892
C132 H132 0.9500
C132 H14B 1.1539
C132 H14C 0.9634
C133 C134 1.3870
C133 H133 0.9500
C133 H14A 1.0929
C134 H134 0.9500
C134 H137 0.9089
C135 H13A 0.9800
C135 H13B 0.9800
C135 H13C 0.9800
C135 H138 1.4672
C135 H139 0.9960
C136 C141 1.3801
C136 C137 1.4113
C136 C142 1.4696
C137 C138 1.3533
C137 H134 0.9099
C137 H137 0.9500
C138 C139 1.3842
C138 H134 1.5695
C138 H13B 1.4464
C138 H13C 1.3016
C138 H138 0.9500
C139 C140 1.3894
C139 H13A 0.7947
C139 H13B 1.5291
C139 H13C 1.3991
C139 H139 0.9500
C140 C141 1.3869
C140 H130 0.6754
C140 H140 0.9500
C141 H130 1.3091
C141 H141 0.9500
C142 H132 0.9771
C142 H133 1.4774
C142 H14A 0.9800
C142 H14B 0.9800
C142 H14C 0.9800
C143 C144 1.3680
C143 C149 1.4354
C143 C148 1.4916
C143 H159 1.3580
C143 H160 1.2685
C144 C145 1.3769
C144 H144 0.9500
C144 H151 1.3653
C145 C146 1.3620
C145 H145 0.9500
C145 H150 0.2629
C145 H157 1.2721
C146 C147 1.4769
C146 H146 0.9500
C146 H150 1.2503
C146 H155 1.2718
C146 H157 1.5582
C146 H158 0.8044
C147 C148 1.2685
C147 H147 0.9500
C147 H155 0.2209
C147 H158 0.7741
C148 H148 0.9500
C148 H154 1.1688
C148 H155 1.4349
C148 H159 0.4419
C149 H14D 0.9800
C149 H14E 0.9800
C149 H14F 0.9800
C149 H152 1.5124
C149 H153 0.9119
C149 H160 0.5801
C150 C151 1.3900
C150 C155 1.3900
C150 H150 0.9501
C151 C152 1.3900
C151 H144 0.4610
C151 H151 0.9500
C151 H161 1.4381
C152 C153 1.3900
C152 H144 1.5782
C152 H14E 1.3363
C152 H14F 1.3347
C152 H152 0.9500
C152 H160 0.5870
C153 C154 1.3900
C153 H14D 0.9319
C153 H14E 1.4562
C153 H14F 1.4352
C153 H153 0.9500
C153 H160 0.9608
C154 C155 1.3900
C154 H148 0.8203
C154 H154 0.9500
C154 H159 0.1738
C155 H155 0.9500
C155 H158 1.2194
C155 H159 1.2651
C156 C157 1.3900
C156 C161 1.3900
C156 H144 1.2476
C156 H145 1.1221
C156 H150 1.3943
C156 H151 1.0907
C156 H156 0.9500
C157 C158 1.3900
C157 H145 0.8051
C157 H150 0.0919
C157 H157 0.9500
C158 C159 1.3900
C158 H150 1.3242
C158 H155 1.0890
C158 H158 0.9500
C159 C160 1.3900
C159 H159 0.9500
C160 C161 1.3900
C160 H144 1.4506
C160 H160 0.9501
C161 H144 0.1467
C161 H151 0.5876
C161 H161 0.9500
